data_7132569
loop_
_publ_author_name
'Banks, Henry J. S.'
'Frese, Josef W. A.'
'Elsegood, Mark R. J.'
'Redshaw, Carl'

_publ_section_title
;
 Mixed-magnesium/zinc calix[4]arene complexes: structure, and ring opening
 polymerisation studies.
;
_journal_issue 3
_journal_name_full 'Chemical communications (Cambridge, England)'
_journal_page_first 304
_journal_page_last 307
_journal_paper_doi 10.1039/d3cc04899c
_journal_volume 60
_journal_year 2024
_chemical_formula_moiety 'C102 H132 Br3.42 Cl0.58 Mg2 N4 O10 Zn4, 5.19(C2 H3 N)'
_chemical_formula_sum 'C112.37 H147.56 Br3.42 Cl0.58 Mg2 N9.19 O10 Zn4'
_chemical_formula_weight 2390.84
_space_group_crystal_system monoclinic
_space_group_IT_number 14
_space_group_name_Hall '-P 2ybc'
_space_group_name_H-M_alt 'P 1 21/c 1'
_atom_sites_solution_hydrogens mixed
_atom_sites_solution_primary iterative
_atom_sites_solution_secondary difmap
_audit_creation_method SHELXL-2019/3
_audit_update_record
;
2023-11-18 deposited with the CCDC.	2023-12-01 downloaded from the CCDC.
;
_cell_angle_alpha 90
_cell_angle_beta 108.3869(4)
_cell_angle_gamma 90
_cell_formula_units_Z 4
_cell_length_a 19.81378(8)
_cell_length_b 25.56149(11)
_cell_length_c 24.42596(10)
_cell_measurement_reflns_used 168989
_cell_measurement_temperature 100(2)
_cell_measurement_theta_max 70.23
_cell_measurement_theta_min 2.88
_cell_volume 11739.45(9)
_computing_cell_refinement 'CrysAlisPro 1.171.40.18b (Rigaku OD, 2018)'
_computing_data_collection 'CrysAlisPro 1.171.40.18b (Rigaku OD, 2018)'
_computing_data_reduction 'CrysAlisPro 1.171.40.18b (Rigaku OD, 2018)'
_computing_molecular_graphics 'Bruker SHLEXTL'
_computing_publication_material 'Bruker SHLEXTL'
_computing_structure_refinement 'SHELXL-2019/3 (Sheldrick, 2019)'
_computing_structure_solution 'SHELXT-2018/2 (Sheldrick, 2015)'
_diffrn_ambient_temperature 100(2)
_diffrn_detector_area_resol_mean 10
_diffrn_measured_fraction_theta_full 0.998
_diffrn_measured_fraction_theta_max 0.997
_diffrn_measurement_device 'four-circle diffractometer'
_diffrn_measurement_device_details 'Rigaku, AFC11 quarter \c goniometer'
_diffrn_measurement_device_type
; 
Rigaku 007HF equipped with Varimax confocal mirrors 
and an AFC11 goniometer and HyPix 6000 detector 
;
_diffrn_measurement_method 'profile data from \w-scans'
_diffrn_radiation_collimation 0.3
_diffrn_radiation_type CuK\a
_diffrn_radiation_wavelength 1.54178
_diffrn_reflns_av_R_equivalents 0.0554
_diffrn_reflns_av_unetI/netI 0.0208
_diffrn_reflns_Laue_measured_fraction_full 0.998
_diffrn_reflns_Laue_measured_fraction_max 0.997
_diffrn_reflns_limit_h_max 23
_diffrn_reflns_limit_h_min -23
_diffrn_reflns_limit_k_max 28
_diffrn_reflns_limit_k_min -30
_diffrn_reflns_limit_l_max 29
_diffrn_reflns_limit_l_min -29
_diffrn_reflns_number 304295
_diffrn_reflns_point_group_measured_fraction_full 0.998
_diffrn_reflns_point_group_measured_fraction_max 0.997
_diffrn_reflns_theta_full 67.679
_diffrn_reflns_theta_max 68.241
_diffrn_reflns_theta_min 2.573
_diffrn_source 'Rotating anode'
_exptl_absorpt_coefficient_mu 2.970
_exptl_absorpt_correction_T_max 1.000
_exptl_absorpt_correction_T_min 0.463
_exptl_absorpt_correction_type multi-scan
_exptl_absorpt_process_details
; 
CrysAlisPro 1.171.40.18b (Rigaku Oxford Diffraction, 2018) 
Empirical absorption correction using spherical harmonics, 
 implemented in SCALE3 ABSPACK scaling algorithm. 
;
_exptl_crystal_colour colourless
_exptl_crystal_density_diffrn 1.353
_exptl_crystal_density_method 'not measured'
_exptl_crystal_description plate
_exptl_crystal_F_000 4958
_exptl_crystal_recrystallization_method 'Re-crystallisation from solvent: acetonitrile'
_exptl_crystal_size_max 0.190
_exptl_crystal_size_mid 0.090
_exptl_crystal_size_min 0.015
_refine_diff_density_max 1.886
_refine_diff_density_min -1.862
_refine_diff_density_rms 0.093
_refine_ls_extinction_method none
_refine_ls_goodness_of_fit_ref 1.072
_refine_ls_hydrogen_treatment mixed
_refine_ls_matrix_type full
_refine_ls_number_parameters 1487
_refine_ls_number_reflns 21421
_refine_ls_number_restraints 905
_refine_ls_restrained_S_all 1.081
_refine_ls_R_factor_all 0.0622
_refine_ls_R_factor_gt 0.0580
_refine_ls_shift/su_max 0.001
_refine_ls_shift/su_mean 0.000
_refine_ls_structure_factor_coef Fsqd
_refine_ls_weighting_details 'w=1/[\s^2^(Fo^2^)+(0.0822P)^2^+31.2491P] where P=(Fo^2^+2Fc^2^)/3'
_refine_ls_weighting_scheme calc
_refine_ls_wR_factor_gt 0.1622
_refine_ls_wR_factor_ref 0.1652
_reflns_Friedel_coverage 0.000
_reflns_number_gt 19525
_reflns_number_total 21421
_reflns_threshold_expression 'I > 2\s(I)'
_cod_data_source_file d3cc04899c2.cif
_cod_data_source_block cr607
_cod_original_cell_volume 11739.44(9)
_cod_original_sg_symbol_H-M 'P 21/c'
_cod_database_code 7132569
_shelx_shelxl_version_number 2019/3
_shelx_space_group_comment
; 
The symmetry employed for this shelxl refinement is uniquely defined 
by the following loop, which should always be used as a source of 
symmetry information in preference to the above space-group names. 
They are only intended as comments. 
;
_shelx_estimated_absorpt_t_min 0.602
_shelx_estimated_absorpt_t_max 0.957

loop_
_space_group_symop_operation_xyz
'x, y, z'
'-x, y+1/2, -z+1/2'
'-x, -y, -z'
'x, -y-1/2, z-1/2'

loop_
_atom_site_label
_atom_site_type_symbol
_atom_site_fract_x
_atom_site_fract_y
_atom_site_fract_z
_atom_site_U_iso_or_equiv
_atom_site_adp_type
_atom_site_occupancy
_atom_site_site_symmetry_order
_atom_site_calc_flag
_atom_site_refinement_flags_posn
_atom_site_refinement_flags_adp
_atom_site_refinement_flags_occupancy
_atom_site_disorder_assembly
_atom_site_disorder_group
Zn1 Zn 0.53438(3) 0.75361(2) 0.91297(2) 0.03814(15) Uani 1 1 d . . . . .
Zn2 Zn 0.37483(3) 0.74068(2) 0.88091(2) 0.04132(15) Uani 1 1 d . . . . .
Zn3 Zn 0.44539(3) 0.75279(2) 0.76957(2) 0.04147(15) Uani 1 1 d . . . . .
Zn4 Zn 0.46596(2) 0.57750(2) 0.70331(2) 0.02866(13) Uani 1 1 d . . . . .
Mg1 Mg 0.56497(6) 0.67385(5) 0.80330(5) 0.0270(3) Uani 1 1 d . . . . .
Mg2 Mg 0.35290(6) 0.65564(5) 0.75982(5) 0.0288(3) Uani 1 1 d . . . . .
Br1 Br 0.58492(3) 0.81006(3) 0.98866(2) 0.0615(3) Uani 0.967(5) 1 d . . P A 1
Br2 Br 0.31885(3) 0.78982(2) 0.93413(2) 0.0534(2) Uani 0.852(5) 1 d . . P A 1
Br3 Br 0.46986(3) 0.68224(3) 0.94415(2) 0.0461(2) Uani 0.599(4) 1 d . . P A 1
Br4 Br 0.47990(2) 0.48762(2) 0.72948(2) 0.04138(12) Uani 1 1 d . . . . .
Cl1X Cl 0.58492(3) 0.81006(3) 0.98866(2) 0.0615(3) Uani 0.033(5) 1 d . . P A 2
Cl2X Cl 0.31885(3) 0.78982(2) 0.93413(2) 0.0534(2) Uani 0.148(5) 1 d . . P A 2
Cl3X Cl 0.46986(3) 0.68224(3) 0.94415(2) 0.0461(2) Uani 0.401(4) 1 d . . P A 2
O1 O 0.61731(13) 0.61390(11) 0.86396(11) 0.0326(6) Uani 1 1 d . . . . .
O2 O 0.59672(13) 0.72626(11) 0.87304(11) 0.0315(6) Uani 1 1 d . . . . .
O3 O 0.53052(13) 0.73534(10) 0.75091(11) 0.0283(5) Uani 1 1 d . . . . .
O4 O 0.54853(13) 0.62081(10) 0.73798(10) 0.0282(5) Uani 1 1 d . . . . .
O5 O 0.32769(14) 0.58892(11) 0.80240(11) 0.0352(6) Uani 1 1 d . . . . .
O6 O 0.31576(14) 0.70150(11) 0.81615(12) 0.0359(6) Uani 1 1 d . . . . .
O7 O 0.35973(13) 0.72100(10) 0.71768(11) 0.0295(5) Uani 1 1 d . . . . .
O8 O 0.37473(12) 0.60621(10) 0.70207(10) 0.0278(5) Uani 1 1 d . . . . .
O9 O 0.44600(15) 0.77663(12) 0.84911(12) 0.0352(6) Uani 1 1 d D . . . .
H9 H 0.439(3) 0.8083(9) 0.852(2) 0.053 Uiso 1 1 d D U . . .
O10 O 0.46028(14) 0.67014(11) 0.80479(11) 0.0321(6) Uani 1 1 d D . . . .
H10 H 0.468(3) 0.667(2) 0.8396(9) 0.048 Uiso 1 1 d D U . . .
C1 C 0.6907(2) 0.60420(16) 0.87541(16) 0.0338(8) Uani 1 1 d . . . . .
C2 C 0.7124(2) 0.56990(16) 0.84049(17) 0.0359(9) Uani 1 1 d . . . . .
C3 C 0.7845(2) 0.55938(18) 0.85425(19) 0.0398(9) Uani 1 1 d . . . . .
H3 H 0.799947 0.534853 0.831529 0.048 Uiso 1 1 calc R U . . .
C4 C 0.8348(2) 0.58357(18) 0.90021(19) 0.0420(10) Uani 1 1 d . . . . .
C5 C 0.8108(2) 0.62038(18) 0.93146(18) 0.0406(10) Uani 1 1 d . . . . .
H5 H 0.844827 0.638345 0.961885 0.049 Uiso 1 1 calc R U . . .
C6 C 0.7390(2) 0.63229(17) 0.92036(17) 0.0369(9) Uani 1 1 d . . . . .
C7 C 0.9151(2) 0.5715(2) 0.9137(2) 0.0500(11) Uani 1 1 d . . . . .
C8 C 0.9282(3) 0.5176(3) 0.8909(4) 0.083(2) Uani 1 1 d . . . . .
H8A H 0.979435 0.510550 0.902999 0.124 Uiso 1 1 calc R U . . .
H8B H 0.909207 0.517334 0.848701 0.124 Uiso 1 1 calc R U . . .
H8C H 0.904400 0.490567 0.906583 0.124 Uiso 1 1 calc R U . . .
C9 C 0.9524(3) 0.5709(3) 0.9792(3) 0.0703(17) Uani 1 1 d . . . . .
H9A H 0.927555 0.546616 0.997352 0.105 Uiso 1 1 calc R U . . .
H9B H 0.951526 0.606109 0.994771 0.105 Uiso 1 1 calc R U . . .
H9C H 1.001759 0.559485 0.987208 0.105 Uiso 1 1 calc R U . . .
C10 C 0.9483(3) 0.6142(3) 0.8873(3) 0.0732(18) Uani 1 1 d . . . . .
H10A H 0.942390 0.648096 0.903940 0.110 Uiso 1 1 calc R U . . .
H10B H 0.924908 0.615113 0.845429 0.110 Uiso 1 1 calc R U . . .
H10C H 0.999101 0.606952 0.895364 0.110 Uiso 1 1 calc R U . . .
C11 C 0.7163(2) 0.67575(18) 0.95289(17) 0.0383(9) Uani 1 1 d . . . . .
H11A H 0.747057 0.675326 0.993650 0.046 Uiso 1 1 calc R U . . .
H11B H 0.666745 0.669450 0.952217 0.046 Uiso 1 1 calc R U . . .
C12 C 0.6613(2) 0.75217(16) 0.88713(16) 0.0322(8) Uani 1 1 d . . . . .
C13 C 0.7210(2) 0.72923(17) 0.92698(16) 0.0343(9) Uani 1 1 d . . . . .
C14 C 0.7863(2) 0.75503(18) 0.94090(18) 0.0404(10) Uani 1 1 d . . . . .
H14 H 0.826662 0.739543 0.968135 0.048 Uiso 1 1 calc R U . . .
C15 C 0.7943(2) 0.80304(19) 0.91595(19) 0.0415(10) Uani 1 1 d . . . . .
C16 C 0.7347(2) 0.82384(18) 0.87621(19) 0.0391(9) Uani 1 1 d . . . . .
H16 H 0.739065 0.856069 0.858253 0.047 Uiso 1 1 calc R U . . .
C17 C 0.6679(2) 0.79956(16) 0.86108(17) 0.0331(8) Uani 1 1 d . . . . .
C18 C 0.8677(2) 0.8301(2) 0.9328(2) 0.0528(12) Uani 1 1 d D . . . .
C19 C 0.8928(4) 0.8412(4) 0.9964(3) 0.098(3) Uani 1 1 d D . . . .
H19A H 0.939577 0.858060 1.006934 0.147 Uiso 1 1 calc R U . . .
H19B H 0.896428 0.808291 1.017729 0.147 Uiso 1 1 calc R U . . .
H19C H 0.858846 0.864426 1.005934 0.147 Uiso 1 1 calc R U . . .
C20 C 0.9216(3) 0.7931(3) 0.9193(4) 0.091(2) Uani 1 1 d D . . . .
H20A H 0.968355 0.810003 0.930068 0.136 Uiso 1 1 calc R U . . .
H20B H 0.905914 0.785214 0.877905 0.136 Uiso 1 1 calc R U . . .
H20C H 0.924808 0.760600 0.941199 0.136 Uiso 1 1 calc R U . . .
C21 C 0.8663(4) 0.8791(3) 0.8975(4) 0.114(3) Uani 1 1 d D . . . .
H21A H 0.835624 0.905328 0.906890 0.171 Uiso 1 1 calc R U . . .
H21B H 0.847792 0.870551 0.856334 0.171 Uiso 1 1 calc R U . . .
H21C H 0.914651 0.893081 0.906427 0.171 Uiso 1 1 calc R U . . .
C22 C 0.6062(2) 0.82455(17) 0.81418(18) 0.0373(9) Uani 1 1 d . . . . .
H22A H 0.560664 0.813480 0.819287 0.045 Uiso 1 1 calc R U . . .
H22B H 0.609528 0.863097 0.818039 0.045 Uiso 1 1 calc R U . . .
C23 C 0.5704(2) 0.76442(16) 0.72657(16) 0.0312(8) Uani 1 1 d . . . . .
C24 C 0.6069(2) 0.80894(17) 0.75407(17) 0.0371(9) Uani 1 1 d . . . . .
C25 C 0.6481(3) 0.8370(2) 0.7276(2) 0.0483(11) Uani 1 1 d . . . . .
H25 H 0.671609 0.867685 0.745969 0.058 Uiso 1 1 calc R U . . .
C26 C 0.6563(3) 0.8220(2) 0.6752(2) 0.0544(13) Uani 1 1 d . . . . .
C27 C 0.6213(2) 0.7767(2) 0.64984(18) 0.0447(11) Uani 1 1 d . . . . .
H27 H 0.626288 0.765476 0.614236 0.054 Uiso 1 1 calc R U . . .
C28 C 0.5795(2) 0.74717(17) 0.67423(16) 0.0335(8) Uani 1 1 d . . . . .
C29 C 0.7036(4) 0.8518(3) 0.6463(2) 0.0846(18) Uani 1 1 d D U . . .
C30 C 0.7412(8) 0.8976(6) 0.6808(5) 0.133(5) Uani 0.778(10) 1 d D U P B 1
H30A H 0.775888 0.911475 0.663500 0.200 Uiso 0.778(10) 1 calc R U P B 1
H30B H 0.765791 0.886401 0.720445 0.200 Uiso 0.778(10) 1 calc R U P B 1
H30C H 0.706474 0.924837 0.680981 0.200 Uiso 0.778(10) 1 calc R U P B 1
C31 C 0.7572(5) 0.8152(5) 0.6329(5) 0.111(3) Uani 0.778(10) 1 d D U P B 1
H31A H 0.786972 0.835091 0.615021 0.166 Uiso 0.778(10) 1 calc R U P B 1
H31B H 0.731796 0.787712 0.606411 0.166 Uiso 0.778(10) 1 calc R U P B 1
H31C H 0.787341 0.799192 0.668791 0.166 Uiso 0.778(10) 1 calc R U P B 1
C32 C 0.6562(6) 0.8696(4) 0.5861(3) 0.086(3) Uani 0.778(10) 1 d D U P B 1
H32A H 0.618544 0.892610 0.590137 0.129 Uiso 0.778(10) 1 calc R U P B 1
H32B H 0.634852 0.838892 0.563089 0.129 Uiso 0.778(10) 1 calc R U P B 1
H32C H 0.685208 0.888579 0.566680 0.129 Uiso 0.778(10) 1 calc R U P B 1
C30X C 0.7768(11) 0.8582(16) 0.6936(9) 0.093(6) Uani 0.222(10) 1 d D U P B 2
H30D H 0.769520 0.869376 0.729764 0.139 Uiso 0.222(10) 1 calc R U P B 2
H30E H 0.802111 0.824725 0.699634 0.139 Uiso 0.222(10) 1 calc R U P B 2
H30F H 0.804948 0.884627 0.681435 0.139 Uiso 0.222(10) 1 calc R U P B 2
C31X C 0.7039(17) 0.8358(11) 0.5909(9) 0.080(6) Uani 0.222(10) 1 d D U P B 2
H31D H 0.736239 0.858311 0.578236 0.120 Uiso 0.222(10) 1 calc R U P B 2
H31E H 0.720066 0.799454 0.592642 0.120 Uiso 0.222(10) 1 calc R U P B 2
H31F H 0.655785 0.838672 0.563552 0.120 Uiso 0.222(10) 1 calc R U P B 2
C32X C 0.6797(18) 0.9104(7) 0.6470(14) 0.095(6) Uani 0.222(10) 1 d D U P B 2
H32D H 0.680210 0.919812 0.686064 0.143 Uiso 0.222(10) 1 calc R U P B 2
H32E H 0.712465 0.933241 0.635337 0.143 Uiso 0.222(10) 1 calc R U P B 2
H32F H 0.631462 0.914762 0.620144 0.143 Uiso 0.222(10) 1 calc R U P B 2
C33 C 0.5484(2) 0.69527(16) 0.64775(15) 0.0322(8) Uani 1 1 d . . . . .
H33A H 0.533890 0.697882 0.605172 0.039 Uiso 1 1 calc R U . . .
H33B H 0.505549 0.687228 0.658769 0.039 Uiso 1 1 calc R U . . .
C34 C 0.60151(19) 0.61722(16) 0.71261(15) 0.0306(8) Uani 1 1 d . . . . .
C35 C 0.6022(2) 0.65138(17) 0.66796(15) 0.0322(8) Uani 1 1 d . . . . .
C36 C 0.6575(2) 0.64725(19) 0.64430(17) 0.0402(10) Uani 1 1 d . . . . .
H36 H 0.657048 0.669512 0.613037 0.048 Uiso 1 1 calc R U . . .
C37 C 0.7135(2) 0.6119(2) 0.66451(18) 0.0445(11) Uani 1 1 d . . . . .
C38 C 0.7119(2) 0.57972(19) 0.70962(18) 0.0410(10) Uani 1 1 d . . . . .
H38 H 0.749833 0.555755 0.724741 0.049 Uiso 1 1 calc R U . . .
C39 C 0.6568(2) 0.58095(16) 0.73391(17) 0.0343(8) Uani 1 1 d . . . . .
C40 C 0.7730(3) 0.6090(2) 0.6371(2) 0.0591(12) Uani 1 1 d D U . . .
C41 C 0.7992(6) 0.6654(4) 0.6293(6) 0.089(3) Uani 0.595(9) 1 d D U P C 1
H41A H 0.759402 0.685850 0.604539 0.133 Uiso 0.595(9) 1 calc R U P C 1
H41B H 0.836950 0.663257 0.611335 0.133 Uiso 0.595(9) 1 calc R U P C 1
H41C H 0.817734 0.682354 0.667035 0.133 Uiso 0.595(9) 1 calc R U P C 1
C42 C 0.7397(5) 0.5892(4) 0.5751(4) 0.059(2) Uani 0.595(9) 1 d D U P C 1
H42A H 0.703892 0.614302 0.553313 0.089 Uiso 0.595(9) 1 calc R U P C 1
H42B H 0.717138 0.555209 0.575792 0.089 Uiso 0.595(9) 1 calc R U P C 1
H42C H 0.776821 0.585489 0.556743 0.089 Uiso 0.595(9) 1 calc R U P C 1
C43 C 0.8337(5) 0.5750(7) 0.6684(5) 0.104(4) Uani 0.595(9) 1 d D U P C 1
H43A H 0.852796 0.586582 0.708555 0.155 Uiso 0.595(9) 1 calc R U P C 1
H43B H 0.870928 0.577338 0.649916 0.155 Uiso 0.595(9) 1 calc R U P C 1
H43C H 0.817394 0.538723 0.667225 0.155 Uiso 0.595(9) 1 calc R U P C 1
C41X C 0.8432(5) 0.6256(7) 0.6835(6) 0.068(4) Uani 0.405(9) 1 d D U P C 2
H41D H 0.883253 0.619540 0.668864 0.102 Uiso 0.405(9) 1 calc R U P C 2
H41E H 0.849777 0.605024 0.718589 0.102 Uiso 0.405(9) 1 calc R U P C 2
H41F H 0.840882 0.662885 0.692246 0.102 Uiso 0.405(9) 1 calc R U P C 2
C42X C 0.7600(9) 0.6355(9) 0.5827(7) 0.096(5) Uani 0.405(9) 1 d D U P C 2
H42D H 0.710535 0.647583 0.568996 0.144 Uiso 0.405(9) 1 calc R U P C 2
H42E H 0.768526 0.611354 0.554467 0.144 Uiso 0.405(9) 1 calc R U P C 2
H42F H 0.792009 0.665587 0.587766 0.144 Uiso 0.405(9) 1 calc R U P C 2
C43X C 0.7872(9) 0.5486(5) 0.6277(8) 0.081(4) Uani 0.405(9) 1 d D U P C 2
H43D H 0.741600 0.530360 0.611854 0.122 Uiso 0.405(9) 1 calc R U P C 2
H43E H 0.814036 0.532790 0.664697 0.122 Uiso 0.405(9) 1 calc R U P C 2
H43F H 0.814525 0.545489 0.600668 0.122 Uiso 0.405(9) 1 calc R U P C 2
C44 C 0.6617(2) 0.54704(17) 0.78520(17) 0.0370(9) Uani 1 1 d . . . . .
H44A H 0.678384 0.511760 0.778780 0.044 Uiso 1 1 calc R U . . .
H44B H 0.613829 0.543339 0.789399 0.044 Uiso 1 1 calc R U . . .
C45 C 0.5814(3) 0.5794(3) 0.8918(4) 0.091(2) Uani 1 1 d D U . . .
H45A H 0.587914 0.595613 0.929969 0.109 Uiso 0.686(7) 1 calc R U P D 1
H45B H 0.530295 0.583672 0.869936 0.109 Uiso 0.686(7) 1 calc R U P D 1
H45C H 0.530074 0.587706 0.875705 0.109 Uiso 0.314(7) 1 calc R U P D 2
H45D H 0.587443 0.543675 0.878491 0.109 Uiso 0.314(7) 1 calc R U P D 2
C46 C 0.5897(8) 0.5264(4) 0.9030(6) 0.099(3) Uani 0.686(7) 1 d D U P D 1
H46A H 0.640995 0.518200 0.919188 0.119 Uiso 0.686(7) 1 calc R U P D 1
H46B H 0.570415 0.506796 0.866409 0.119 Uiso 0.686(7) 1 calc R U P D 1
C47 C 0.5511(7) 0.5088(7) 0.9460(6) 0.147(6) Uani 0.686(7) 1 d D U P D 1
H47A H 0.507250 0.529077 0.939226 0.221 Uiso 0.686(7) 1 calc R U P D 1
H47B H 0.582176 0.514589 0.985532 0.221 Uiso 0.686(7) 1 calc R U P D 1
H47C H 0.539382 0.471506 0.940307 0.221 Uiso 0.686(7) 1 calc R U P D 1
C46X C 0.5963(13) 0.5762(10) 0.9515(8) 0.119(5) Uani 0.314(7) 1 d D U P D 2
H46C H 0.555256 0.560081 0.959946 0.143 Uiso 0.314(7) 1 calc R U P D 2
H46D H 0.602470 0.611976 0.967821 0.143 Uiso 0.314(7) 1 calc R U P D 2
C47X C 0.6608(14) 0.5453(13) 0.9800(12) 0.126(9) Uani 0.314(7) 1 d D U P D 2
H47D H 0.668598 0.544434 1.021705 0.189 Uiso 0.314(7) 1 calc R U P D 2
H47E H 0.654658 0.509602 0.964765 0.189 Uiso 0.314(7) 1 calc R U P D 2
H47F H 0.701899 0.561525 0.972645 0.189 Uiso 0.314(7) 1 calc R U P D 2
C48 C 0.2585(2) 0.56725(16) 0.78417(17) 0.0337(8) Uani 1 1 d . . . . .
C49 C 0.2407(2) 0.53055(16) 0.73962(18) 0.0353(9) Uani 1 1 d . . . . .
C50 C 0.1724(2) 0.50980(17) 0.72370(19) 0.0390(9) Uani 1 1 d . . . . .
H50 H 0.159544 0.483997 0.694230 0.047 Uiso 1 1 calc R U . . .
C51 C 0.1222(2) 0.52534(18) 0.7492(2) 0.0405(9) Uani 1 1 d . . . . .
C52 C 0.1417(2) 0.56376(18) 0.79196(19) 0.0414(10) Uani 1 1 d . . . . .
H52 H 0.107888 0.575126 0.809641 0.050 Uiso 1 1 calc R U . . .
C53 C 0.2098(2) 0.58599(17) 0.80946(18) 0.0373(9) Uani 1 1 d . . . . .
C54 C 0.0476(2) 0.5009(2) 0.7302(2) 0.0588(12) Uani 1 1 d D U . . .
C55 C 0.0118(4) 0.5161(4) 0.6664(3) 0.089(3) Uani 0.803(9) 1 d D U P E 1
H55A H 0.007855 0.554242 0.663086 0.134 Uiso 0.803(9) 1 calc R U P E 1
H55B H 0.040518 0.503113 0.643203 0.134 Uiso 0.803(9) 1 calc R U P E 1
H55C H -0.035813 0.500506 0.652529 0.134 Uiso 0.803(9) 1 calc R U P E 1
C56 C 0.0528(4) 0.4431(3) 0.7341(6) 0.102(3) Uani 0.803(9) 1 d D U P E 1
H56A H 0.083193 0.430546 0.711977 0.153 Uiso 0.803(9) 1 calc R U P E 1
H56B H 0.073471 0.432642 0.774541 0.153 Uiso 0.803(9) 1 calc R U P E 1
H56C H 0.005268 0.427755 0.718229 0.153 Uiso 0.803(9) 1 calc R U P E 1
C57 C 0.0011(3) 0.5222(3) 0.7637(3) 0.0553(17) Uani 0.803(9) 1 d D U P E 1
H57A H -0.001217 0.560390 0.760277 0.083 Uiso 0.803(9) 1 calc R U P E 1
H57B H -0.046833 0.507536 0.748092 0.083 Uiso 0.803(9) 1 calc R U P E 1
H57C H 0.021370 0.512423 0.804404 0.083 Uiso 0.803(9) 1 calc R U P E 1
C55X C 0.0335(14) 0.4612(12) 0.6822(12) 0.079(7) Uani 0.197(9) 1 d D U P E 2
H55D H 0.072731 0.435959 0.690978 0.118 Uiso 0.197(9) 1 calc R U P E 2
H55E H -0.011051 0.442707 0.678674 0.118 Uiso 0.197(9) 1 calc R U P E 2
H55F H 0.029631 0.479001 0.645848 0.118 Uiso 0.197(9) 1 calc R U P E 2
C56X C 0.0439(15) 0.4676(10) 0.7828(9) 0.074(6) Uani 0.197(9) 1 d D U P E 2
H56D H 0.080767 0.440494 0.791191 0.111 Uiso 0.197(9) 1 calc R U P E 2
H56E H 0.051577 0.490264 0.816509 0.111 Uiso 0.197(9) 1 calc R U P E 2
H56F H -0.002991 0.451023 0.773531 0.111 Uiso 0.197(9) 1 calc R U P E 2
C57X C -0.0098(12) 0.5409(10) 0.7203(16) 0.083(7) Uani 0.197(9) 1 d D U P E 2
H57D H 0.002039 0.565567 0.752628 0.125 Uiso 0.197(9) 1 calc R U P E 2
H57E H -0.014290 0.559830 0.684430 0.125 Uiso 0.197(9) 1 calc R U P E 2
H57F H -0.054972 0.523536 0.717256 0.125 Uiso 0.197(9) 1 calc R U P E 2
C58 C 0.2253(2) 0.63144(19) 0.85167(18) 0.0427(10) Uani 1 1 d . . . . .
H58A H 0.201468 0.625293 0.881153 0.051 Uiso 1 1 calc R U . . .
H58B H 0.277130 0.633537 0.871635 0.051 Uiso 1 1 calc R U . . .
C59 C 0.2451(2) 0.71498(17) 0.80206(18) 0.0373(9) Uani 1 1 d . . . . .
C60 C 0.1995(2) 0.68277(17) 0.82113(18) 0.0395(9) Uani 1 1 d . . . . .
C61 C 0.1283(3) 0.6970(2) 0.8079(2) 0.0481(11) Uani 1 1 d . . . . .
H61 H 0.097631 0.675452 0.821163 0.058 Uiso 1 1 calc R U . . .
C62 C 0.1003(3) 0.7411(2) 0.7763(2) 0.0524(12) Uani 1 1 d . . . . .
C63 C 0.1476(3) 0.7716(2) 0.7569(2) 0.0492(11) Uani 1 1 d . . . . .
H63 H 0.129652 0.801865 0.734326 0.059 Uiso 1 1 calc R U . . .
C64 C 0.2187(2) 0.75949(17) 0.76918(19) 0.0383(9) Uani 1 1 d . . . . .
C65 C 0.0216(3) 0.7578(3) 0.7618(4) 0.0758(19) Uani 1 1 d . . . . .
C66 C -0.0195(4) 0.7202(3) 0.7875(4) 0.104(3) Uani 1 1 d . . . . .
H66A H -0.019712 0.685348 0.770710 0.156 Uiso 1 1 calc R U . . .
H66B H -0.068529 0.732615 0.779048 0.156 Uiso 1 1 calc R U . . .
H66C H 0.003150 0.718326 0.829398 0.156 Uiso 1 1 calc R U . . .
C67 C -0.0137(4) 0.7593(5) 0.6985(5) 0.141(5) Uani 1 1 d . . . . .
H67A H 0.004590 0.788935 0.682088 0.211 Uiso 1 1 calc R U . . .
H67B H -0.065175 0.763241 0.690422 0.211 Uiso 1 1 calc R U . . .
H67C H -0.004046 0.726665 0.681299 0.211 Uiso 1 1 calc R U . . .
C68 C 0.0197(4) 0.8102(3) 0.7909(6) 0.132(4) Uani 1 1 d . . . . .
H68A H 0.048809 0.808211 0.831604 0.198 Uiso 1 1 calc R U . . .
H68B H -0.029444 0.818688 0.788260 0.198 Uiso 1 1 calc R U . . .
H68C H 0.038624 0.837544 0.771650 0.198 Uiso 1 1 calc R U . . .
C69 C 0.2646(2) 0.79412(17) 0.7448(2) 0.0399(9) Uani 1 1 d . . . . .
H69A H 0.314599 0.791704 0.770013 0.048 Uiso 1 1 calc R U . . .
H69B H 0.249154 0.830903 0.745186 0.048 Uiso 1 1 calc R U . . .
C70 C 0.30765(19) 0.74212(16) 0.67313(17) 0.0309(8) Uani 1 1 d . . . . .
C71 C 0.2611(2) 0.77961(17) 0.68357(19) 0.0373(9) Uani 1 1 d . . . . .
C72 C 0.2091(2) 0.80138(19) 0.6367(2) 0.0479(11) Uani 1 1 d . . . . .
H72 H 0.178278 0.827178 0.643633 0.058 Uiso 1 1 calc R U . . .
C73 C 0.2005(3) 0.7868(2) 0.5798(2) 0.0524(12) Uani 1 1 d . . . . .
C74 C 0.2453(2) 0.7479(2) 0.5711(2) 0.0464(11) Uani 1 1 d . . . . .
H74 H 0.239938 0.736804 0.532812 0.056 Uiso 1 1 calc R U . . .
C75 C 0.2981(2) 0.72479(17) 0.61703(17) 0.0345(9) Uani 1 1 d . . . . .
C76 C 0.1429(3) 0.8120(3) 0.5296(3) 0.0781(17) Uani 1 1 d . U . . .
C77 C 0.1526(5) 0.8706(4) 0.5317(5) 0.141(4) Uani 1 1 d . U . . .
H77A H 0.199327 0.879173 0.528419 0.212 Uiso 1 1 calc R U . . .
H77B H 0.149272 0.883955 0.568365 0.212 Uiso 1 1 calc R U . . .
H77C H 0.115349 0.886639 0.499662 0.212 Uiso 1 1 calc R U . . .
C78 C 0.0703(4) 0.7997(4) 0.5343(4) 0.102(2) Uani 1 1 d . U . . .
H78A H 0.033537 0.815564 0.501788 0.152 Uiso 1 1 calc R U . . .
H78B H 0.066732 0.813964 0.570588 0.152 Uiso 1 1 calc R U . . .
H78C H 0.063475 0.761738 0.533710 0.152 Uiso 1 1 calc R U . . .
C79 C 0.1455(6) 0.7935(5) 0.4714(3) 0.159(4) Uani 1 1 d . U . . .
H79A H 0.111772 0.813775 0.440819 0.238 Uiso 1 1 calc R U . . .
H79B H 0.132806 0.756317 0.466569 0.238 Uiso 1 1 calc R U . . .
H79C H 0.193673 0.798319 0.469282 0.238 Uiso 1 1 calc R U . . .
C80 C 0.3413(2) 0.67906(17) 0.60623(16) 0.0338(9) Uani 1 1 d . . . . .
H80A H 0.349836 0.684026 0.568755 0.041 Uiso 1 1 calc R U . . .
H80B H 0.388046 0.678124 0.636819 0.041 Uiso 1 1 calc R U . . .
C81 C 0.31944(19) 0.59405(16) 0.65311(15) 0.0295(8) Uani 1 1 d . . . . .
C82 C 0.30307(19) 0.62749(17) 0.60558(16) 0.0325(8) Uani 1 1 d . . . . .
C83 C 0.2454(2) 0.6149(2) 0.55665(17) 0.0418(10) Uani 1 1 d . . . . .
H83 H 0.234592 0.637359 0.524012 0.050 Uiso 1 1 calc R U . . .
C84 C 0.2036(2) 0.5706(2) 0.55443(19) 0.0464(11) Uani 1 1 d . . . . .
C85 C 0.2210(2) 0.53882(19) 0.60274(19) 0.0410(10) Uani 1 1 d . . . . .
H85 H 0.193023 0.508521 0.602187 0.049 Uiso 1 1 calc R U . . .
C86 C 0.2782(2) 0.54951(16) 0.65250(17) 0.0339(8) Uani 1 1 d . . . . .
C87 C 0.1412(3) 0.5578(2) 0.4998(2) 0.0629(13) Uani 1 1 d D U . . .
C88 C 0.1174(5) 0.6074(4) 0.4600(4) 0.072(3) Uani 0.601(10) 1 d D U P F 1
H88A H 0.101155 0.634727 0.481065 0.108 Uiso 0.601(10) 1 calc R U P F 1
H88B H 0.157746 0.620462 0.448939 0.108 Uiso 0.601(10) 1 calc R U P F 1
H88C H 0.078510 0.597827 0.425295 0.108 Uiso 0.601(10) 1 calc R U P F 1
C89 C 0.1648(7) 0.5183(6) 0.4666(5) 0.104(5) Uani 0.601(10) 1 d D U P F 1
H89A H 0.207655 0.530763 0.458816 0.156 Uiso 0.601(10) 1 calc R U P F 1
H89B H 0.175538 0.485681 0.488751 0.156 Uiso 0.601(10) 1 calc R U P F 1
H89C H 0.127127 0.512041 0.430073 0.156 Uiso 0.601(10) 1 calc R U P F 1
C90 C 0.0748(5) 0.5462(7) 0.5168(5) 0.092(4) Uani 0.601(10) 1 d D U P F 1
H90A H 0.065054 0.575714 0.538727 0.138 Uiso 0.601(10) 1 calc R U P F 1
H90B H 0.034127 0.540854 0.481875 0.138 Uiso 0.601(10) 1 calc R U P F 1
H90C H 0.082538 0.514494 0.540553 0.138 Uiso 0.601(10) 1 calc R U P F 1
C88X C 0.1663(9) 0.5637(8) 0.4472(5) 0.086(5) Uani 0.399(10) 1 d D U P F 2
H88D H 0.207777 0.541220 0.451637 0.130 Uiso 0.399(10) 1 calc R U P F 2
H88E H 0.127953 0.553460 0.412426 0.130 Uiso 0.399(10) 1 calc R U P F 2
H88F H 0.179390 0.600239 0.443706 0.130 Uiso 0.399(10) 1 calc R U P F 2
C89X C 0.1211(8) 0.4975(5) 0.4987(5) 0.067(4) Uani 0.399(10) 1 d D U P F 2
H89D H 0.163035 0.476218 0.500778 0.100 Uiso 0.399(10) 1 calc R U P F 2
H89E H 0.104939 0.489432 0.531754 0.100 Uiso 0.399(10) 1 calc R U P F 2
H89F H 0.083032 0.489557 0.462838 0.100 Uiso 0.399(10) 1 calc R U P F 2
C90X C 0.0793(9) 0.5901(9) 0.4968(10) 0.120(7) Uani 0.399(10) 1 d D U P F 2
H90D H 0.065616 0.584662 0.531562 0.181 Uiso 0.399(10) 1 calc R U P F 2
H90E H 0.091107 0.626991 0.493979 0.181 Uiso 0.399(10) 1 calc R U P F 2
H90F H 0.039670 0.580211 0.462698 0.181 Uiso 0.399(10) 1 calc R U P F 2
C91 C 0.2902(2) 0.51525(16) 0.70556(18) 0.0350(9) Uani 1 1 d . . . . .
H91A H 0.340224 0.518702 0.730564 0.042 Uiso 1 1 calc R U . . .
H91B H 0.281914 0.478191 0.693536 0.042 Uiso 1 1 calc R U . . .
C92 C 0.3825(3) 0.5561(2) 0.8399(2) 0.0555(13) Uani 1 1 d D U . . .
H92A H 0.416450 0.547714 0.818887 0.067 Uiso 0.686(7) 1 calc R U P D 1
H92B H 0.408665 0.577751 0.873564 0.067 Uiso 0.686(7) 1 calc R U P D 1
H92C H 0.429825 0.571351 0.844033 0.067 Uiso 0.314(7) 1 calc R U P D 2
H92D H 0.380463 0.520919 0.822620 0.067 Uiso 0.314(7) 1 calc R U P D 2
C93X C 0.3728(7) 0.5516(8) 0.8985(6) 0.060(4) Uani 0.314(7) 1 d D U P D 2
H93C H 0.328940 0.531320 0.894679 0.072 Uiso 0.314(7) 1 calc R U P D 2
H93D H 0.365996 0.587065 0.912212 0.072 Uiso 0.314(7) 1 calc R U P D 2
C94X C 0.4345(8) 0.5255(10) 0.9435(8) 0.081(7) Uani 0.314(7) 1 d D U P D 2
H94D H 0.424517 0.523942 0.980320 0.121 Uiso 0.314(7) 1 calc R U P D 2
H94E H 0.440871 0.490018 0.930897 0.121 Uiso 0.314(7) 1 calc R U P D 2
H94F H 0.477974 0.545834 0.948452 0.121 Uiso 0.314(7) 1 calc R U P D 2
C93 C 0.3654(7) 0.5095(4) 0.8612(6) 0.123(6) Uani 0.686(7) 1 d D . P D 1
H93A H 0.408276 0.487435 0.876581 0.148 Uiso 0.686(7) 1 calc R U P D 1
H93B H 0.329794 0.489911 0.830397 0.148 Uiso 0.686(7) 1 calc R U P D 1
C94 C 0.3351(9) 0.5243(7) 0.9089(5) 0.144(7) Uani 0.686(7) 1 d D . P D 1
H94A H 0.322053 0.492450 0.925564 0.215 Uiso 0.686(7) 1 calc R U P D 1
H94B H 0.370941 0.543692 0.938957 0.215 Uiso 0.686(7) 1 calc R U P D 1
H94C H 0.292869 0.546156 0.893014 0.215 Uiso 0.686(7) 1 calc R U P D 1
N1 N 0.67266(17) 0.68832(13) 0.79623(14) 0.0325(7) Uani 1 1 d . . . . .
C95 C 0.7235(2) 0.70259(18) 0.78946(17) 0.0375(9) Uani 1 1 d . . . . .
C96 C 0.7888(3) 0.7216(3) 0.7817(3) 0.0762(19) Uani 1 1 d . . . . .
H96A H 0.777497 0.747666 0.750688 0.114 Uiso 1 1 calc R U . . .
H96B H 0.814481 0.692336 0.771528 0.114 Uiso 1 1 calc R U . . .
H96C H 0.818560 0.737692 0.817626 0.114 Uiso 1 1 calc R U . . .
N2 N 0.23718(18) 0.65199(14) 0.70529(15) 0.0374(8) Uani 1 1 d . . . . .
C97 C 0.1813(2) 0.65860(19) 0.6751(2) 0.0426(10) Uani 1 1 d . . . . .
C98 C 0.1113(3) 0.6683(3) 0.6354(3) 0.0770(18) Uani 1 1 d . . . . .
H98A H 0.075798 0.650690 0.649178 0.116 Uiso 1 1 calc R U . . .
H98B H 0.108521 0.654672 0.597212 0.116 Uiso 1 1 calc R U . . .
H98C H 0.102062 0.705987 0.632764 0.116 Uiso 1 1 calc R U . . .
N3 N 0.4272(2) 0.82814(14) 0.73195(16) 0.0403(8) Uani 1 1 d . . . . .
C99 C 0.3969(3) 0.8635(2) 0.7104(2) 0.0486(11) Uani 1 1 d . . . . .
C100 C 0.3566(4) 0.9099(2) 0.6826(3) 0.0761(18) Uani 1 1 d . . . . .
H10D H 0.314893 0.914342 0.695582 0.114 Uiso 1 1 calc R U . . .
H10E H 0.341026 0.905417 0.640619 0.114 Uiso 1 1 calc R U . . .
H10F H 0.386938 0.941000 0.693071 0.114 Uiso 1 1 calc R U . . .
N4 N 0.45850(17) 0.58130(14) 0.61683(14) 0.0348(7) Uani 1 1 d . . . . .
C101 C 0.4530(2) 0.58957(17) 0.57052(18) 0.0366(9) Uani 1 1 d . . . . .
C102 C 0.4460(4) 0.6013(2) 0.5110(2) 0.0666(16) Uani 1 1 d . . . . .
H10G H 0.397886 0.614074 0.491224 0.100 Uiso 1 1 calc R U . . .
H10H H 0.454802 0.569471 0.491846 0.100 Uiso 1 1 calc R U . . .
H10I H 0.480746 0.628138 0.509642 0.100 Uiso 1 1 calc R U . . .
N5 N 0.4208(3) 0.88491(18) 0.8550(2) 0.0683(13) Uani 1 1 d D U . . .
C103 C 0.4148(3) 0.92825(18) 0.8625(2) 0.0471(10) Uani 1 1 d D U . . .
C104 C 0.4097(4) 0.98303(19) 0.8734(3) 0.0614(14) Uani 1 1 d D U . . .
H10J H 0.393538 0.987595 0.907106 0.092 Uiso 1 1 calc R U . . .
H10K H 0.375689 0.999512 0.839703 0.092 Uiso 1 1 calc R U . . .
H10L H 0.456516 0.999401 0.880914 0.092 Uiso 1 1 calc R U . . .
N6 N 0.4170(5) 0.4767(3) 0.5116(3) 0.111(3) Uani 1 1 d D U . . .
C105 C 0.3873(4) 0.4590(2) 0.5407(3) 0.0745(17) Uani 1 1 d D U . . .
C106 C 0.3559(3) 0.4358(3) 0.5790(2) 0.0667(15) Uani 1 1 d D U . . .
H10M H 0.356402 0.397691 0.575009 0.100 Uiso 1 1 calc R U . . .
H10N H 0.306674 0.447974 0.569934 0.100 Uiso 1 1 calc R U . . .
H10O H 0.382770 0.445652 0.618655 0.100 Uiso 1 1 calc R U . . .
N7 N 0.3505(6) 0.8836(4) 0.5382(5) 0.164(4) Uani 1 1 d D U . . .
C107 C 0.3848(5) 0.8469(4) 0.5544(4) 0.109(3) Uani 1 1 d D U . . .
C108 C 0.4246(4) 0.8008(3) 0.5750(3) 0.092(2) Uani 1 1 d D U . . .
H10P H 0.420943 0.791817 0.612966 0.137 Uiso 1 1 calc R U . . .
H10Q H 0.474563 0.806850 0.578298 0.137 Uiso 1 1 calc R U . . .
H10R H 0.405750 0.772051 0.548022 0.137 Uiso 1 1 calc R U . . .
N8 N 0.2053(6) 0.9439(3) 0.7403(4) 0.153(4) Uani 1 1 d D U . . .
C109 C 0.2092(5) 0.9245(3) 0.7833(4) 0.091(2) Uani 1 1 d D U . . .
C110 C 0.2142(7) 0.8976(4) 0.8348(4) 0.126(3) Uani 1 1 d D U . . .
H10S H 0.168342 0.881192 0.831566 0.189 Uiso 1 1 calc R U . . .
H10T H 0.226665 0.922286 0.867168 0.189 Uiso 1 1 calc R U . . .
H10U H 0.250964 0.870546 0.841589 0.189 Uiso 1 1 calc R U . . .
N9 N 0.8721(6) 0.4864(7) 1.0791(5) 0.145(6) Uani 0.686(7) 1 d D U P D 1
C111 C 0.8223(5) 0.4910(5) 1.0417(5) 0.095(4) Uani 0.686(7) 1 d D U P D 1
C112 C 0.7639(6) 0.4935(5) 0.9916(5) 0.110(4) Uani 0.686(7) 1 d D U P D 1
H11C H 0.780039 0.489817 0.957771 0.164 Uiso 0.686(7) 1 calc R U P D 1
H11D H 0.739891 0.527275 0.989935 0.164 Uiso 0.686(7) 1 calc R U P D 1
H11E H 0.730682 0.465171 0.991875 0.164 Uiso 0.686(7) 1 calc R U P D 1
N10 N 0.9866(15) 0.6071(11) 1.1326(9) 0.194(9) Uani 0.5 1 d D U P . .
C113 C 0.9396(13) 0.6318(10) 1.1022(9) 0.152(8) Uani 0.5 1 d D U P . .
C114 C 0.9125(11) 0.6768(10) 1.0691(8) 0.145(8) Uani 0.5 1 d D U P . .
H11F H 0.869111 0.688303 1.076762 0.218 Uiso 0.5 1 calc R U P . .
H11G H 0.901478 0.668610 1.028060 0.218 Uiso 0.5 1 calc R U P . .
H11H H 0.948064 0.704807 1.079625 0.218 Uiso 0.5 1 calc R U P . .

loop_
_atom_site_aniso_label
_atom_site_aniso_U_11
_atom_site_aniso_U_22
_atom_site_aniso_U_33
_atom_site_aniso_U_23
_atom_site_aniso_U_13
_atom_site_aniso_U_12
Zn1 0.0376(3) 0.0531(4) 0.0261(3) -0.0070(2) 0.0135(2) -0.0071(2)
Zn2 0.0416(3) 0.0512(4) 0.0348(3) -0.0100(2) 0.0172(2) -0.0108(3)
Zn3 0.0391(3) 0.0495(4) 0.0373(3) -0.0040(2) 0.0142(2) -0.0038(2)
Zn4 0.0232(2) 0.0353(3) 0.0252(2) -0.00238(19) 0.00441(18) -0.00035(19)
Mg1 0.0249(6) 0.0350(7) 0.0193(5) -0.0017(5) 0.0043(4) -0.0027(5)
Mg2 0.0272(6) 0.0341(7) 0.0259(6) -0.0034(5) 0.0095(5) -0.0045(5)
Br1 0.0652(4) 0.0838(5) 0.0378(3) -0.0293(3) 0.0195(2) -0.0180(3)
Br2 0.0576(4) 0.0678(4) 0.0437(3) -0.0210(3) 0.0289(3) -0.0079(3)
Br3 0.0488(4) 0.0597(4) 0.0328(3) -0.0007(3) 0.0170(3) -0.0144(3)
Br4 0.0337(2) 0.0355(2) 0.0516(3) 0.00211(18) 0.00878(19) 0.00099(17)
Cl1X 0.0652(4) 0.0838(5) 0.0378(3) -0.0293(3) 0.0195(2) -0.0180(3)
Cl2X 0.0576(4) 0.0678(4) 0.0437(3) -0.0210(3) 0.0289(3) -0.0079(3)
Cl3X 0.0488(4) 0.0597(4) 0.0328(3) -0.0007(3) 0.0170(3) -0.0144(3)
O1 0.0268(13) 0.0414(15) 0.0278(13) 0.0009(11) 0.0060(10) -0.0024(11)
O2 0.0277(13) 0.0418(15) 0.0247(12) -0.0064(11) 0.0079(10) -0.0096(11)
O3 0.0236(12) 0.0373(14) 0.0260(12) 0.0003(10) 0.0107(10) -0.0031(10)
O4 0.0235(12) 0.0383(14) 0.0224(12) -0.0031(10) 0.0068(10) -0.0017(10)
O5 0.0304(14) 0.0423(16) 0.0307(14) -0.0002(12) 0.0062(11) -0.0090(12)
O6 0.0338(14) 0.0427(16) 0.0344(14) -0.0091(12) 0.0154(12) -0.0078(12)
O7 0.0231(12) 0.0375(14) 0.0268(13) -0.0003(11) 0.0063(10) -0.0013(10)
O8 0.0228(12) 0.0365(14) 0.0210(12) -0.0036(10) 0.0023(9) -0.0014(10)
O9 0.0361(14) 0.0421(16) 0.0303(14) -0.0074(12) 0.0148(11) -0.0066(13)
O10 0.0294(13) 0.0440(16) 0.0226(12) -0.0049(11) 0.0077(11) -0.0046(11)
C1 0.0266(18) 0.040(2) 0.0292(19) 0.0053(16) 0.0016(15) -0.0011(16)
C2 0.032(2) 0.037(2) 0.033(2) 0.0026(17) 0.0035(16) -0.0007(16)
C3 0.033(2) 0.043(2) 0.040(2) 0.0049(18) 0.0074(17) 0.0035(17)
C4 0.033(2) 0.047(3) 0.040(2) 0.0074(19) 0.0040(18) -0.0007(18)
C5 0.030(2) 0.050(3) 0.034(2) 0.0053(18) -0.0019(16) -0.0053(18)
C6 0.036(2) 0.043(2) 0.0265(19) 0.0066(16) 0.0026(16) -0.0041(17)
C7 0.033(2) 0.057(3) 0.054(3) 0.002(2) 0.005(2) 0.000(2)
C8 0.037(3) 0.084(5) 0.114(6) -0.020(4) 0.003(3) 0.012(3)
C9 0.035(3) 0.097(5) 0.068(4) 0.018(3) 0.002(2) 0.010(3)
C10 0.042(3) 0.093(5) 0.082(4) 0.031(4) 0.017(3) 0.003(3)
C11 0.032(2) 0.053(3) 0.0236(18) 0.0002(17) 0.0007(15) -0.0076(18)
C12 0.0296(19) 0.044(2) 0.0242(18) -0.0093(16) 0.0098(15) -0.0086(16)
C13 0.0301(19) 0.046(2) 0.0256(18) -0.0085(16) 0.0076(15) -0.0077(17)
C14 0.030(2) 0.054(3) 0.034(2) -0.0080(18) 0.0060(17) -0.0090(18)
C15 0.035(2) 0.051(3) 0.042(2) -0.0096(19) 0.0159(18) -0.0136(19)
C16 0.037(2) 0.042(2) 0.041(2) -0.0096(18) 0.0158(18) -0.0089(18)
C17 0.0325(19) 0.038(2) 0.0296(19) -0.0099(16) 0.0106(16) -0.0063(16)
C18 0.034(2) 0.067(3) 0.057(3) -0.005(2) 0.013(2) -0.017(2)
C19 0.077(4) 0.145(7) 0.072(4) -0.040(5) 0.024(4) -0.066(5)
C20 0.046(3) 0.120(6) 0.112(6) -0.031(5) 0.034(4) -0.027(4)
C21 0.058(4) 0.114(6) 0.150(8) 0.042(6) 0.005(4) -0.047(4)
C22 0.039(2) 0.035(2) 0.037(2) -0.0061(17) 0.0108(17) -0.0068(17)
C23 0.0289(18) 0.037(2) 0.0270(18) 0.0052(15) 0.0083(15) 0.0004(16)
C24 0.040(2) 0.039(2) 0.031(2) 0.0019(17) 0.0098(17) -0.0033(17)
C25 0.056(3) 0.049(3) 0.040(2) -0.001(2) 0.014(2) -0.020(2)
C26 0.064(3) 0.065(3) 0.037(2) 0.005(2) 0.019(2) -0.026(3)
C27 0.048(2) 0.060(3) 0.029(2) 0.0019(19) 0.0162(18) -0.015(2)
C28 0.0298(19) 0.045(2) 0.0243(18) 0.0050(16) 0.0067(15) -0.0034(16)
C29 0.105(4) 0.100(4) 0.059(3) 0.000(3) 0.041(3) -0.058(3)
C30 0.178(11) 0.166(9) 0.071(5) -0.030(6) 0.062(6) -0.138(8)
C31 0.085(6) 0.170(8) 0.098(7) 0.020(6) 0.059(5) -0.040(5)
C32 0.139(7) 0.077(6) 0.054(3) 0.002(3) 0.048(4) -0.046(4)
C30X 0.093(8) 0.132(14) 0.072(9) -0.005(11) 0.052(6) -0.064(10)
C31X 0.103(16) 0.095(13) 0.059(7) 0.019(9) 0.049(8) -0.036(13)
C32X 0.136(15) 0.100(8) 0.075(14) 0.008(10) 0.070(12) -0.050(11)
C33 0.0274(18) 0.048(2) 0.0193(16) 0.0004(15) 0.0044(14) -0.0024(16)
C34 0.0258(17) 0.040(2) 0.0238(17) -0.0089(15) 0.0042(14) -0.0046(15)
C35 0.0266(18) 0.047(2) 0.0221(17) -0.0049(16) 0.0064(14) -0.0042(16)
C36 0.032(2) 0.062(3) 0.0268(19) -0.0051(18) 0.0100(16) -0.0047(19)
C37 0.0269(19) 0.073(3) 0.034(2) -0.008(2) 0.0108(17) 0.001(2)
C38 0.030(2) 0.055(3) 0.036(2) -0.0078(19) 0.0067(17) 0.0034(18)
C39 0.0276(18) 0.039(2) 0.034(2) -0.0102(16) 0.0055(15) -0.0026(16)
C40 0.036(2) 0.096(4) 0.052(3) -0.010(2) 0.023(2) 0.005(2)
C41 0.077(7) 0.108(5) 0.114(9) -0.045(5) 0.078(7) -0.034(5)
C42 0.052(5) 0.083(6) 0.056(4) -0.013(4) 0.035(3) 0.004(4)
C43 0.045(5) 0.194(11) 0.081(6) 0.028(8) 0.035(4) 0.045(7)
C41X 0.029(5) 0.100(10) 0.085(7) -0.024(7) 0.032(4) -0.006(6)
C42X 0.066(9) 0.162(13) 0.078(7) 0.024(9) 0.049(6) 0.018(10)
C43X 0.066(9) 0.104(6) 0.090(10) -0.038(6) 0.047(8) 0.000(7)
C44 0.0307(19) 0.040(2) 0.037(2) -0.0028(17) 0.0046(16) 0.0011(17)
C45 0.051(3) 0.084(4) 0.147(6) 0.066(4) 0.045(4) 0.008(3)
C46 0.150(9) 0.068(4) 0.110(7) 0.023(5) 0.083(6) 0.009(6)
C47 0.091(8) 0.203(14) 0.147(11) 0.125(10) 0.036(7) -0.007(9)
C46X 0.123(11) 0.103(11) 0.144(7) 0.054(9) 0.059(9) -0.030(9)
C47X 0.121(16) 0.15(2) 0.094(15) 0.038(15) 0.016(12) -0.034(13)
C48 0.0272(18) 0.038(2) 0.034(2) 0.0009(16) 0.0065(15) -0.0074(16)
C49 0.032(2) 0.036(2) 0.036(2) -0.0002(17) 0.0080(16) -0.0025(16)
C50 0.030(2) 0.039(2) 0.045(2) -0.0066(18) 0.0087(17) -0.0080(17)
C51 0.030(2) 0.043(2) 0.047(2) -0.0046(19) 0.0107(18) -0.0076(18)
C52 0.036(2) 0.047(3) 0.044(2) -0.0030(19) 0.0178(18) -0.0063(18)
C53 0.038(2) 0.041(2) 0.034(2) -0.0022(17) 0.0126(17) -0.0086(17)
C54 0.032(2) 0.066(3) 0.079(3) -0.023(3) 0.019(2) -0.015(2)
C55 0.037(3) 0.162(8) 0.063(3) -0.039(4) 0.007(3) -0.020(4)
C56 0.056(5) 0.063(3) 0.200(10) -0.036(5) 0.058(6) -0.027(3)
C57 0.028(3) 0.074(4) 0.063(4) -0.009(3) 0.012(3) -0.010(3)
C55X 0.041(12) 0.086(14) 0.093(10) -0.042(10) -0.002(12) -0.031(11)
C56X 0.050(12) 0.070(13) 0.103(10) -0.015(8) 0.027(11) -0.037(10)
C57X 0.031(10) 0.094(13) 0.111(17) -0.020(10) 0.002(12) -0.001(8)
C58 0.043(2) 0.056(3) 0.035(2) -0.0082(19) 0.0201(18) -0.014(2)
C59 0.035(2) 0.046(2) 0.036(2) -0.0155(18) 0.0191(17) -0.0070(18)
C60 0.044(2) 0.044(2) 0.037(2) -0.0140(18) 0.0221(18) -0.0104(18)
C61 0.043(2) 0.056(3) 0.056(3) -0.015(2) 0.031(2) -0.011(2)
C62 0.040(2) 0.059(3) 0.070(3) -0.009(3) 0.035(2) 0.000(2)
C63 0.043(2) 0.047(3) 0.065(3) -0.005(2) 0.028(2) 0.003(2)
C64 0.038(2) 0.039(2) 0.046(2) -0.0097(18) 0.0238(19) -0.0030(17)
C65 0.045(3) 0.077(4) 0.120(6) 0.007(4) 0.047(4) 0.009(3)
C66 0.053(4) 0.100(6) 0.178(9) 0.008(6) 0.063(5) -0.001(4)
C67 0.045(4) 0.230(13) 0.150(9) 0.051(9) 0.035(5) 0.035(6)
C68 0.085(5) 0.085(5) 0.263(14) -0.006(7) 0.108(8) 0.021(4)
C69 0.039(2) 0.035(2) 0.053(3) -0.0013(19) 0.0237(19) 0.0029(17)
C70 0.0233(17) 0.037(2) 0.034(2) 0.0058(16) 0.0107(15) 0.0017(15)
C71 0.031(2) 0.037(2) 0.049(2) 0.0034(18) 0.0191(18) 0.0001(16)
C72 0.040(2) 0.048(3) 0.062(3) 0.018(2) 0.026(2) 0.016(2)
C73 0.041(2) 0.065(3) 0.052(3) 0.023(2) 0.016(2) 0.018(2)
C74 0.035(2) 0.067(3) 0.037(2) 0.018(2) 0.0116(18) 0.014(2)
C75 0.0281(19) 0.044(2) 0.033(2) 0.0096(17) 0.0111(16) 0.0041(16)
C76 0.060(3) 0.105(4) 0.071(3) 0.046(3) 0.022(3) 0.045(3)
C77 0.094(5) 0.113(5) 0.179(8) 0.086(5) -0.010(6) 0.022(4)
C78 0.055(3) 0.141(7) 0.094(5) 0.046(5) 0.003(3) 0.023(4)
C79 0.153(8) 0.260(10) 0.062(4) 0.070(5) 0.031(4) 0.137(8)
C80 0.0271(18) 0.051(2) 0.0232(17) 0.0048(16) 0.0075(14) 0.0054(17)
C81 0.0221(17) 0.040(2) 0.0235(17) -0.0079(15) 0.0032(14) 0.0025(15)
C82 0.0227(17) 0.047(2) 0.0272(18) -0.0054(16) 0.0071(14) 0.0037(16)
C83 0.031(2) 0.065(3) 0.0238(19) -0.0027(18) 0.0016(16) 0.004(2)
C84 0.028(2) 0.070(3) 0.033(2) -0.015(2) -0.0011(17) -0.003(2)
C85 0.0286(19) 0.051(3) 0.040(2) -0.0172(19) 0.0057(17) -0.0057(18)
C86 0.0255(18) 0.040(2) 0.034(2) -0.0096(17) 0.0070(15) 0.0009(16)
C87 0.043(2) 0.086(3) 0.043(2) -0.017(2) -0.011(2) -0.004(2)
C88 0.048(5) 0.099(6) 0.045(5) -0.011(4) -0.021(4) 0.005(4)
C89 0.098(7) 0.120(8) 0.054(6) -0.050(6) -0.034(5) 0.033(7)
C90 0.034(4) 0.142(11) 0.072(6) 0.004(6) -0.022(3) -0.022(5)
C88X 0.098(10) 0.109(12) 0.030(5) -0.003(6) -0.011(5) -0.043(9)
C89X 0.056(8) 0.095(5) 0.036(6) -0.015(6) -0.006(5) -0.029(6)
C90X 0.061(8) 0.146(11) 0.106(12) -0.050(12) -0.043(7) 0.036(9)
C91 0.0293(19) 0.034(2) 0.041(2) -0.0064(17) 0.0101(16) -0.0033(16)
C92 0.037(2) 0.061(3) 0.054(3) 0.011(2) -0.005(2) -0.001(2)
C93X 0.027(6) 0.084(11) 0.063(6) 0.046(7) 0.004(5) -0.008(6)
C94X 0.034(7) 0.129(17) 0.069(8) 0.061(11) 0.001(7) -0.004(9)
C93 0.126(11) 0.080(8) 0.122(11) 0.021(8) -0.022(9) -0.025(8)
C94 0.166(16) 0.182(17) 0.062(7) 0.011(9) 0.006(8) 0.082(14)
N1 0.0284(17) 0.0417(19) 0.0269(16) -0.0044(13) 0.0082(13) -0.0019(14)
C95 0.037(2) 0.047(2) 0.0272(19) -0.0062(17) 0.0081(16) -0.0048(18)
C96 0.062(3) 0.098(5) 0.084(4) -0.032(4) 0.046(3) -0.034(3)
N2 0.0340(19) 0.043(2) 0.0366(18) -0.0044(15) 0.0132(15) -0.0032(15)
C97 0.040(2) 0.047(3) 0.043(2) -0.0054(19) 0.015(2) 0.0010(19)
C98 0.051(3) 0.092(5) 0.076(4) -0.013(4) 0.002(3) 0.016(3)
N3 0.045(2) 0.0343(19) 0.043(2) 0.0045(16) 0.0155(16) 0.0001(16)
C99 0.047(3) 0.052(3) 0.046(3) -0.009(2) 0.014(2) -0.012(2)
C100 0.077(4) 0.053(3) 0.087(4) 0.005(3) 0.010(3) 0.006(3)
N4 0.0290(16) 0.0418(19) 0.0310(18) -0.0070(14) 0.0060(13) 0.0001(14)
C101 0.042(2) 0.038(2) 0.031(2) -0.0039(17) 0.0134(17) 0.0001(17)
C102 0.113(5) 0.052(3) 0.045(3) 0.006(2) 0.040(3) 0.002(3)
N5 0.103(4) 0.049(2) 0.061(3) -0.008(2) 0.037(3) 0.000(2)
C103 0.058(3) 0.048(2) 0.040(2) -0.0019(19) 0.022(2) -0.002(2)
C104 0.086(4) 0.044(2) 0.064(3) 0.006(2) 0.038(3) 0.006(3)
N6 0.189(8) 0.074(4) 0.096(5) -0.002(3) 0.079(5) -0.034(4)
C105 0.121(5) 0.053(3) 0.054(3) -0.006(3) 0.034(3) -0.019(3)
C106 0.080(4) 0.076(4) 0.044(3) 0.000(3) 0.021(3) -0.006(3)
N7 0.166(9) 0.136(8) 0.199(10) 0.037(7) 0.072(8) 0.062(6)
C107 0.113(7) 0.113(6) 0.116(7) 0.018(5) 0.055(6) 0.027(5)
C108 0.089(5) 0.110(5) 0.081(5) 0.030(4) 0.035(4) 0.010(4)
N8 0.231(11) 0.092(5) 0.165(7) 0.047(5) 0.103(8) 0.036(6)
C109 0.112(6) 0.059(4) 0.117(5) 0.002(3) 0.056(5) 0.014(4)
C110 0.204(11) 0.082(6) 0.118(6) -0.006(4) 0.087(7) -0.007(6)
N9 0.086(6) 0.256(15) 0.084(6) 0.037(8) 0.014(4) -0.062(8)
C111 0.067(5) 0.134(9) 0.086(6) 0.029(7) 0.030(4) -0.024(6)
C112 0.094(7) 0.093(8) 0.120(9) 0.037(7) 0.001(5) -0.020(6)
N10 0.22(2) 0.26(2) 0.103(15) 0.016(14) 0.055(14) 0.029(18)
C113 0.129(17) 0.23(2) 0.093(14) -0.062(12) 0.021(11) -0.009(13)
C114 0.090(12) 0.24(2) 0.090(13) -0.065(12) 0.003(10) 0.015(13)

loop_
_atom_type_symbol
_atom_type_description
_atom_type_scat_dispersion_real
_atom_type_scat_dispersion_imag
_atom_type_scat_source
C C 0.0181 0.0091 'International Tables Vol C Tables 4.2.6.8 and 6.1.1.4'
H H 0.0000 0.0000 'International Tables Vol C Tables 4.2.6.8 and 6.1.1.4'
Br Br -0.6763 1.2805 'International Tables Vol C Tables 4.2.6.8 and 6.1.1.4'
Mg Mg 0.1719 0.1771 'International Tables Vol C Tables 4.2.6.8 and 6.1.1.4'
N N 0.0311 0.0180 'International Tables Vol C Tables 4.2.6.8 and 6.1.1.4'
O O 0.0492 0.0322 'International Tables Vol C Tables 4.2.6.8 and 6.1.1.4'
Zn Zn -1.5491 0.6778 'International Tables Vol C Tables 4.2.6.8 and 6.1.1.4'
Cl Cl 0.3639 0.7018 'International Tables Vol C Tables 4.2.6.8 and 6.1.1.4'

loop_
_geom_angle_atom_site_label_1
_geom_angle_atom_site_label_2
_geom_angle_atom_site_label_3
_geom_angle
_geom_angle_site_symmetry_1
_geom_angle_site_symmetry_3
_geom_angle_publ_flag
O2 Zn1 O9 104.54(11) . . ?
O2 Zn1 Br1 116.47(8) . . ?
O9 Zn1 Br1 119.01(9) . . ?
O2 Zn1 Cl1X 116.47(8) . . ?
O9 Zn1 Cl1X 119.01(9) . . ?
O2 Zn1 Br3 111.26(9) . . ?
O9 Zn1 Br3 92.63(8) . . ?
Br1 Zn1 Br3 110.42(3) . . ?
O2 Zn1 Cl3X 111.26(9) . . ?
O9 Zn1 Cl3X 92.63(8) . . ?
Cl1X Zn1 Cl3X 110.42(3) . . ?
O6 Zn2 O9 103.68(11) . . ?
O6 Zn2 Br2 117.82(9) . . ?
O9 Zn2 Br2 118.71(9) . . ?
O6 Zn2 Cl2X 117.82(9) . . ?
O9 Zn2 Cl2X 118.71(9) . . ?
O6 Zn2 Br3 109.81(9) . . ?
O9 Zn2 Br3 91.61(9) . . ?
Br2 Zn2 Br3 111.97(3) . . ?
O6 Zn2 Cl3X 109.81(9) . . ?
O9 Zn2 Cl3X 91.61(9) . . ?
Cl2X Zn2 Cl3X 111.97(3) . . ?
O3 Zn3 O7 113.36(11) . . ?
O3 Zn3 O9 123.51(11) . . ?
O7 Zn3 O9 119.24(11) . . ?
O3 Zn3 N3 98.60(13) . . ?
O7 Zn3 N3 95.92(13) . . ?
O9 Zn3 N3 95.23(14) . . ?
O3 Zn3 O10 81.69(10) . . ?
O7 Zn3 O10 80.81(10) . . ?
O9 Zn3 O10 87.47(11) . . ?
N3 Zn3 O10 176.51(12) . . ?
O4 Zn4 O8 116.41(11) . . ?
O4 Zn4 N4 101.41(12) . . ?
O8 Zn4 N4 101.50(12) . . ?
O4 Zn4 Br4 115.13(8) . . ?
O8 Zn4 Br4 113.46(8) . . ?
N4 Zn4 Br4 106.51(10) . . ?
O3 Mg1 O4 94.79(11) . . ?
O3 Mg1 O10 84.65(11) . . ?
O4 Mg1 O10 93.96(11) . . ?
O3 Mg1 O2 88.41(12) . . ?
O4 Mg1 O2 172.18(12) . . ?
O10 Mg1 O2 93.44(11) . . ?
O3 Mg1 O1 171.27(12) . . ?
O4 Mg1 O1 89.35(11) . . ?
O10 Mg1 O1 102.76(12) . . ?
O2 Mg1 O1 86.56(11) . . ?
O3 Mg1 N1 87.82(12) . . ?
O4 Mg1 N1 88.29(12) . . ?
O10 Mg1 N1 172.29(14) . . ?
O2 Mg1 N1 84.71(12) . . ?
O1 Mg1 N1 84.62(12) . . ?
O3 Mg1 H10 98.3(11) . . ?
O4 Mg1 H10 107.2(11) . . ?
O10 Mg1 H10 20.0(7) . . ?
O2 Mg1 H10 79.3(11) . . ?
O1 Mg1 H10 87.8(10) . . ?
N1 Mg1 H10 162.7(9) . . ?
O7 Mg2 O8 95.65(12) . . ?
O7 Mg2 O10 84.21(11) . . ?
O8 Mg2 O10 94.03(11) . . ?
O7 Mg2 O6 88.02(12) . . ?
O8 Mg2 O6 171.71(12) . . ?
O10 Mg2 O6 93.74(11) . . ?
O7 Mg2 O5 170.59(12) . . ?
O8 Mg2 O5 88.59(12) . . ?
O10 Mg2 O5 103.91(12) . . ?
O6 Mg2 O5 86.73(12) . . ?
O7 Mg2 N2 87.23(12) . . ?
O8 Mg2 N2 87.93(12) . . ?
O10 Mg2 N2 171.37(14) . . ?
O6 Mg2 N2 84.82(12) . . ?
O5 Mg2 N2 84.53(12) . . ?
Zn1 Br3 Zn2 74.53(3) . . ?
Zn1 Cl3X Zn2 74.53(3) . . ?
C1 O1 C45 115.6(3) . . ?
C1 O1 Mg1 120.2(2) . . ?
C45 O1 Mg1 124.1(3) . . ?
C12 O2 Zn1 112.9(2) . . ?
C12 O2 Mg1 121.6(2) . . ?
Zn1 O2 Mg1 124.39(13) . . ?
C23 O3 Zn3 130.6(2) . . ?
C23 O3 Mg1 125.7(2) . . ?
Zn3 O3 Mg1 100.20(11) . . ?
C34 O4 Zn4 115.0(2) . . ?
C34 O4 Mg1 116.0(2) . . ?
Zn4 O4 Mg1 128.81(13) . . ?
C48 O5 C92 115.6(3) . . ?
C48 O5 Mg2 120.8(2) . . ?
C92 O5 Mg2 121.7(3) . . ?
C59 O6 Zn2 112.5(2) . . ?
C59 O6 Mg2 120.9(2) . . ?
Zn2 O6 Mg2 125.34(14) . . ?
C70 O7 Zn3 130.1(2) . . ?
C70 O7 Mg2 126.3(2) . . ?
Zn3 O7 Mg2 101.62(12) . . ?
C81 O8 Zn4 114.2(2) . . ?
C81 O8 Mg2 117.1(2) . . ?
Zn4 O8 Mg2 128.52(12) . . ?
Zn1 O9 Zn2 96.29(12) . . ?
Zn1 O9 Zn3 113.02(14) . . ?
Zn2 O9 Zn3 115.74(13) . . ?
Zn1 O9 H9 111(4) . . ?
Zn2 O9 H9 105(4) . . ?
Zn3 O9 H9 114(4) . . ?
Mg1 O10 Mg2 148.03(14) . . ?
Mg1 O10 Zn3 87.83(11) . . ?
Mg2 O10 Zn3 88.67(11) . . ?
Mg1 O10 H10 100(4) . . ?
Mg2 O10 H10 110(4) . . ?
Zn3 O10 H10 117(4) . . ?
C2 C1 C6 122.5(4) . . ?
C2 C1 O1 119.3(3) . . ?
C6 C1 O1 118.0(4) . . ?
C1 C2 C3 118.1(4) . . ?
C1 C2 C44 122.9(4) . . ?
C3 C2 C44 118.8(4) . . ?
C2 C3 C4 122.1(4) . . ?
C2 C3 H3 118.9 . . ?
C4 C3 H3 118.9 . . ?
C5 C4 C3 117.5(4) . . ?
C5 C4 C7 121.7(4) . . ?
C3 C4 C7 120.7(4) . . ?
C4 C5 C6 123.2(4) . . ?
C4 C5 H5 118.4 . . ?
C6 C5 H5 118.4 . . ?
C5 C6 C1 116.2(4) . . ?
C5 C6 C11 120.8(4) . . ?
C1 C6 C11 122.9(4) . . ?
C10 C7 C9 108.6(5) . . ?
C10 C7 C8 110.2(5) . . ?
C9 C7 C8 106.6(5) . . ?
C10 C7 C4 108.7(4) . . ?
C9 C7 C4 110.3(4) . . ?
C8 C7 C4 112.4(4) . . ?
C7 C8 H8A 109.5 . . ?
C7 C8 H8B 109.5 . . ?
H8A C8 H8B 109.5 . . ?
C7 C8 H8C 109.5 . . ?
H8A C8 H8C 109.5 . . ?
H8B C8 H8C 109.5 . . ?
C7 C9 H9A 109.5 . . ?
C7 C9 H9B 109.5 . . ?
H9A C9 H9B 109.5 . . ?
C7 C9 H9C 109.5 . . ?
H9A C9 H9C 109.5 . . ?
H9B C9 H9C 109.5 . . ?
C7 C10 H10A 109.5 . . ?
C7 C10 H10B 109.5 . . ?
H10A C10 H10B 109.5 . . ?
C7 C10 H10C 109.5 . . ?
H10A C10 H10C 109.5 . . ?
H10B C10 H10C 109.5 . . ?
C6 C11 C13 112.0(3) . . ?
C6 C11 H11A 109.2 . . ?
C13 C11 H11A 109.2 . . ?
C6 C11 H11B 109.2 . . ?
C13 C11 H11B 109.2 . . ?
H11A C11 H11B 107.9 . . ?
O2 C12 C17 121.0(4) . . ?
O2 C12 C13 118.9(4) . . ?
C17 C12 C13 120.0(4) . . ?
C14 C13 C12 119.1(4) . . ?
C14 C13 C11 119.8(4) . . ?
C12 C13 C11 121.1(3) . . ?
C13 C14 C15 122.1(4) . . ?
C13 C14 H14 119.0 . . ?
C15 C14 H14 119.0 . . ?
C16 C15 C14 117.1(4) . . ?
C16 C15 C18 122.8(4) . . ?
C14 C15 C18 120.1(4) . . ?
C15 C16 C17 122.9(4) . . ?
C15 C16 H16 118.5 . . ?
C17 C16 H16 118.5 . . ?
C12 C17 C16 118.8(4) . . ?
C12 C17 C22 122.6(3) . . ?
C16 C17 C22 118.6(4) . . ?
C19 C18 C21 111.9(6) . . ?
C19 C18 C20 108.3(6) . . ?
C21 C18 C20 105.9(6) . . ?
C19 C18 C15 109.8(4) . . ?
C21 C18 C15 111.8(4) . . ?
C20 C18 C15 109.1(4) . . ?
C18 C19 H19A 109.5 . . ?
C18 C19 H19B 109.5 . . ?
H19A C19 H19B 109.5 . . ?
C18 C19 H19C 109.5 . . ?
H19A C19 H19C 109.5 . . ?
H19B C19 H19C 109.5 . . ?
C18 C20 H20A 109.5 . . ?
C18 C20 H20B 109.5 . . ?
H20A C20 H20B 109.5 . . ?
C18 C20 H20C 109.5 . . ?
H20A C20 H20C 109.5 . . ?
H20B C20 H20C 109.5 . . ?
C18 C21 H21A 109.5 . . ?
C18 C21 H21B 109.5 . . ?
H21A C21 H21B 109.5 . . ?
C18 C21 H21C 109.5 . . ?
H21A C21 H21C 109.5 . . ?
H21B C21 H21C 109.5 . . ?
C24 C22 C17 111.4(3) . . ?
C24 C22 H22A 109.3 . . ?
C17 C22 H22A 109.3 . . ?
C24 C22 H22B 109.3 . . ?
C17 C22 H22B 109.3 . . ?
H22A C22 H22B 108.0 . . ?
O3 C23 C24 121.4(3) . . ?
O3 C23 C28 119.0(4) . . ?
C24 C23 C28 119.4(4) . . ?
C25 C24 C23 119.1(4) . . ?
C25 C24 C22 119.8(4) . . ?
C23 C24 C22 120.9(4) . . ?
C24 C25 C26 122.8(4) . . ?
C24 C25 H25 118.6 . . ?
C26 C25 H25 118.6 . . ?
C27 C26 C25 116.8(4) . . ?
C27 C26 C29 119.8(5) . . ?
C25 C26 C29 123.3(5) . . ?
C28 C27 C26 122.9(4) . . ?
C28 C27 H27 118.6 . . ?
C26 C27 H27 118.6 . . ?
C27 C28 C23 118.8(4) . . ?
C27 C28 C33 120.6(4) . . ?
C23 C28 C33 120.4(3) . . ?
C30 C29 C31 110.1(9) . . ?
C31X C29 C26 118.8(11) . . ?
C30 C29 C26 113.3(6) . . ?
C31 C29 C26 111.0(6) . . ?
C30 C29 C32 110.6(8) . . ?
C31 C29 C32 103.4(7) . . ?
C26 C29 C32 107.9(5) . . ?
C31X C29 C30X 117.2(16) . . ?
C26 C29 C30X 105.7(11) . . ?
C31X C29 C32X 112.3(14) . . ?
C26 C29 C32X 103.7(11) . . ?
C30X C29 C32X 96.0(17) . . ?
C29 C30 H30A 109.5 . . ?
C29 C30 H30B 109.5 . . ?
H30A C30 H30B 109.5 . . ?
C29 C30 H30C 109.5 . . ?
H30A C30 H30C 109.5 . . ?
H30B C30 H30C 109.5 . . ?
C29 C31 H31A 109.5 . . ?
C29 C31 H31B 109.5 . . ?
H31A C31 H31B 109.5 . . ?
C29 C31 H31C 109.5 . . ?
H31A C31 H31C 109.5 . . ?
H31B C31 H31C 109.5 . . ?
C29 C32 H32A 109.5 . . ?
C29 C32 H32B 109.5 . . ?
H32A C32 H32B 109.5 . . ?
C29 C32 H32C 109.5 . . ?
H32A C32 H32C 109.5 . . ?
H32B C32 H32C 109.5 . . ?
C29 C30X H30D 109.5 . . ?
C29 C30X H30E 109.5 . . ?
H30D C30X H30E 109.5 . . ?
C29 C30X H30F 109.5 . . ?
H30D C30X H30F 109.5 . . ?
H30E C30X H30F 109.5 . . ?
C29 C31X H31D 109.5 . . ?
C29 C31X H31E 109.5 . . ?
H31D C31X H31E 109.5 . . ?
C29 C31X H31F 109.5 . . ?
H31D C31X H31F 109.5 . . ?
H31E C31X H31F 109.5 . . ?
C29 C32X H32D 109.5 . . ?
C29 C32X H32E 109.5 . . ?
H32D C32X H32E 109.5 . . ?
C29 C32X H32F 109.5 . . ?
H32D C32X H32F 109.5 . . ?
H32E C32X H32F 109.5 . . ?
C28 C33 C35 111.0(3) . . ?
C28 C33 H33A 109.4 . . ?
C35 C33 H33A 109.4 . . ?
C28 C33 H33B 109.4 . . ?
C35 C33 H33B 109.4 . . ?
H33A C33 H33B 108.0 . . ?
O4 C34 C35 120.3(3) . . ?
O4 C34 C39 119.5(3) . . ?
C35 C34 C39 120.1(4) . . ?
C36 C35 C34 118.5(4) . . ?
C36 C35 C33 118.9(4) . . ?
C34 C35 C33 122.3(3) . . ?
C35 C36 C37 122.9(4) . . ?
C35 C36 H36 118.6 . . ?
C37 C36 H36 118.6 . . ?
C38 C37 C36 116.8(4) . . ?
C38 C37 C40 122.3(4) . . ?
C36 C37 C40 120.8(4) . . ?
C37 C38 C39 122.9(4) . . ?
C37 C38 H38 118.6 . . ?
C39 C38 H38 118.6 . . ?
C38 C39 C34 118.7(4) . . ?
C38 C39 C44 119.2(4) . . ?
C34 C39 C44 121.8(4) . . ?
C42X C40 C37 116.3(7) . . ?
C43 C40 C37 114.4(6) . . ?
C43 C40 C42 109.9(8) . . ?
C37 C40 C42 107.3(5) . . ?
C42X C40 C41X 113.8(10) . . ?
C37 C40 C41X 107.7(6) . . ?
C43 C40 C41 110.8(9) . . ?
C37 C40 C41 109.9(5) . . ?
C42 C40 C41 103.9(7) . . ?
C42X C40 C43X 108.1(10) . . ?
C37 C40 C43X 107.7(7) . . ?
C41X C40 C43X 102.3(9) . . ?
C40 C41 H41A 109.5 . . ?
C40 C41 H41B 109.5 . . ?
H41A C41 H41B 109.5 . . ?
C40 C41 H41C 109.5 . . ?
H41A C41 H41C 109.5 . . ?
H41B C41 H41C 109.5 . . ?
C40 C42 H42A 109.5 . . ?
C40 C42 H42B 109.5 . . ?
H42A C42 H42B 109.5 . . ?
C40 C42 H42C 109.5 . . ?
H42A C42 H42C 109.5 . . ?
H42B C42 H42C 109.5 . . ?
C40 C43 H43A 109.5 . . ?
C40 C43 H43B 109.5 . . ?
H43A C43 H43B 109.5 . . ?
C40 C43 H43C 109.5 . . ?
H43A C43 H43C 109.5 . . ?
H43B C43 H43C 109.5 . . ?
C40 C41X H41D 109.5 . . ?
C40 C41X H41E 109.5 . . ?
H41D C41X H41E 109.5 . . ?
C40 C41X H41F 109.5 . . ?
H41D C41X H41F 109.5 . . ?
H41E C41X H41F 109.5 . . ?
C40 C42X H42D 109.5 . . ?
C40 C42X H42E 109.5 . . ?
H42D C42X H42E 109.5 . . ?
C40 C42X H42F 109.5 . . ?
H42D C42X H42F 109.5 . . ?
H42E C42X H42F 109.5 . . ?
C40 C43X H43D 109.5 . . ?
C40 C43X H43E 109.5 . . ?
H43D C43X H43E 109.5 . . ?
C40 C43X H43F 109.5 . . ?
H43D C43X H43F 109.5 . . ?
H43E C43X H43F 109.5 . . ?
C39 C44 C2 111.7(3) . . ?
C39 C44 H44A 109.3 . . ?
C2 C44 H44A 109.3 . . ?
C39 C44 H44B 109.3 . . ?
C2 C44 H44B 109.3 . . ?
H44A C44 H44B 107.9 . . ?
C46 C45 O1 130.6(7) . . ?
C46X C45 O1 124.0(12) . . ?
C46 C45 H45A 104.6 . . ?
O1 C45 H45A 104.6 . . ?
C46 C45 H45B 104.6 . . ?
O1 C45 H45B 104.6 . . ?
H45A C45 H45B 105.7 . . ?
C46X C45 H45C 106.3 . . ?
O1 C45 H45C 106.3 . . ?
C46X C45 H45D 106.3 . . ?
O1 C45 H45D 106.3 . . ?
H45C C45 H45D 106.4 . . ?
C45 C46 C47 111.4(9) . . ?
C45 C46 H46A 109.3 . . ?
C47 C46 H46A 109.3 . . ?
C45 C46 H46B 109.3 . . ?
C47 C46 H46B 109.3 . . ?
H46A C46 H46B 108.0 . . ?
C46 C47 H47A 109.5 . . ?
C46 C47 H47B 109.5 . . ?
H47A C47 H47B 109.5 . . ?
C46 C47 H47C 109.5 . . ?
H47A C47 H47C 109.5 . . ?
H47B C47 H47C 109.5 . . ?
C45 C46X C47X 113.1(18) . . ?
C45 C46X H46C 109.0 . . ?
C47X C46X H46C 109.0 . . ?
C45 C46X H46D 109.0 . . ?
C47X C46X H46D 109.0 . . ?
H46C C46X H46D 107.8 . . ?
C46X C47X H47D 109.5 . . ?
C46X C47X H47E 109.5 . . ?
H47D C47X H47E 109.5 . . ?
C46X C47X H47F 109.5 . . ?
H47D C47X H47F 109.5 . . ?
H47E C47X H47F 109.5 . . ?
C53 C48 C49 122.7(4) . . ?
C53 C48 O5 117.8(4) . . ?
C49 C48 O5 119.4(4) . . ?
C50 C49 C48 117.3(4) . . ?
C50 C49 C91 119.2(4) . . ?
C48 C49 C91 123.4(4) . . ?
C51 C50 C49 122.5(4) . . ?
C51 C50 H50 118.7 . . ?
C49 C50 H50 118.7 . . ?
C50 C51 C52 118.0(4) . . ?
C50 C51 C54 120.4(4) . . ?
C52 C51 C54 121.6(4) . . ?
C51 C52 C53 121.7(4) . . ?
C51 C52 H52 119.1 . . ?
C53 C52 H52 119.1 . . ?
C48 C53 C52 117.6(4) . . ?
C48 C53 C58 123.2(4) . . ?
C52 C53 C58 119.1(4) . . ?
C57X C54 C55X 113.0(16) . . ?
C56 C54 C57 111.5(6) . . ?
C56 C54 C51 110.2(5) . . ?
C57X C54 C51 112.5(12) . . ?
C55X C54 C51 115.6(11) . . ?
C57 C54 C51 112.5(4) . . ?
C56 C54 C55 108.4(7) . . ?
C57 C54 C55 106.9(5) . . ?
C51 C54 C55 107.1(5) . . ?
C57X C54 C56X 106.1(15) . . ?
C55X C54 C56X 103.1(14) . . ?
C51 C54 C56X 105.3(10) . . ?
C54 C55 H55A 109.5 . . ?
C54 C55 H55B 109.5 . . ?
H55A C55 H55B 109.5 . . ?
C54 C55 H55C 109.5 . . ?
H55A C55 H55C 109.5 . . ?
H55B C55 H55C 109.5 . . ?
C54 C56 H56A 109.5 . . ?
C54 C56 H56B 109.5 . . ?
H56A C56 H56B 109.5 . . ?
C54 C56 H56C 109.5 . . ?
H56A C56 H56C 109.5 . . ?
H56B C56 H56C 109.5 . . ?
C54 C57 H57A 109.5 . . ?
C54 C57 H57B 109.5 . . ?
H57A C57 H57B 109.5 . . ?
C54 C57 H57C 109.5 . . ?
H57A C57 H57C 109.5 . . ?
H57B C57 H57C 109.5 . . ?
C54 C55X H55D 109.5 . . ?
C54 C55X H55E 109.5 . . ?
H55D C55X H55E 109.5 . . ?
C54 C55X H55F 109.5 . . ?
H55D C55X H55F 109.5 . . ?
H55E C55X H55F 109.5 . . ?
C54 C56X H56D 109.5 . . ?
C54 C56X H56E 109.5 . . ?
H56D C56X H56E 109.5 . . ?
C54 C56X H56F 109.5 . . ?
H56D C56X H56F 109.5 . . ?
H56E C56X H56F 109.5 . . ?
C54 C57X H57D 109.5 . . ?
C54 C57X H57E 109.5 . . ?
H57D C57X H57E 109.5 . . ?
C54 C57X H57F 109.5 . . ?
H57D C57X H57F 109.5 . . ?
H57E C57X H57F 109.5 . . ?
C60 C58 C53 111.3(4) . . ?
C60 C58 H58A 109.4 . . ?
C53 C58 H58A 109.4 . . ?
C60 C58 H58B 109.4 . . ?
C53 C58 H58B 109.4 . . ?
H58A C58 H58B 108.0 . . ?
O6 C59 C64 121.0(4) . . ?
O6 C59 C60 118.7(4) . . ?
C64 C59 C60 120.3(4) . . ?
C61 C60 C59 118.6(4) . . ?
C61 C60 C58 120.0(4) . . ?
C59 C60 C58 121.2(4) . . ?
C62 C61 C60 122.8(4) . . ?
C62 C61 H61 118.6 . . ?
C60 C61 H61 118.6 . . ?
C61 C62 C63 116.6(4) . . ?
C61 C62 C65 123.4(5) . . ?
C63 C62 C65 120.0(5) . . ?
C64 C63 C62 122.9(5) . . ?
C64 C63 H63 118.6 . . ?
C62 C63 H63 118.6 . . ?
C63 C64 C59 118.7(4) . . ?
C63 C64 C69 118.7(4) . . ?
C59 C64 C69 122.6(4) . . ?
C67 C65 C66 108.0(7) . . ?
C67 C65 C68 113.0(8) . . ?
C66 C65 C68 105.6(6) . . ?
C67 C65 C62 110.9(6) . . ?
C66 C65 C62 111.5(6) . . ?
C68 C65 C62 107.9(6) . . ?
C65 C66 H66A 109.5 . . ?
C65 C66 H66B 109.5 . . ?
H66A C66 H66B 109.5 . . ?
C65 C66 H66C 109.5 . . ?
H66A C66 H66C 109.5 . . ?
H66B C66 H66C 109.5 . . ?
C65 C67 H67A 109.5 . . ?
C65 C67 H67B 109.5 . . ?
H67A C67 H67B 109.5 . . ?
C65 C67 H67C 109.5 . . ?
H67A C67 H67C 109.5 . . ?
H67B C67 H67C 109.5 . . ?
C65 C68 H68A 109.5 . . ?
C65 C68 H68B 109.5 . . ?
H68A C68 H68B 109.5 . . ?
C65 C68 H68C 109.5 . . ?
H68A C68 H68C 109.5 . . ?
H68B C68 H68C 109.5 . . ?
C64 C69 C71 113.4(4) . . ?
C64 C69 H69A 108.9 . . ?
C71 C69 H69A 108.9 . . ?
C64 C69 H69B 108.9 . . ?
C71 C69 H69B 108.9 . . ?
H69A C69 H69B 107.7 . . ?
O7 C70 C75 119.7(3) . . ?
O7 C70 C71 120.2(4) . . ?
C75 C70 C71 120.0(4) . . ?
C72 C71 C70 118.7(4) . . ?
C72 C71 C69 120.3(4) . . ?
C70 C71 C69 121.0(4) . . ?
C71 C72 C73 122.6(4) . . ?
C71 C72 H72 118.7 . . ?
C73 C72 H72 118.7 . . ?
C74 C73 C72 117.4(4) . . ?
C74 C73 C76 121.9(5) . . ?
C72 C73 C76 120.8(5) . . ?
C73 C74 C75 121.9(5) . . ?
C73 C74 H74 119.0 . . ?
C75 C74 H74 119.0 . . ?
C70 C75 C74 119.3(4) . . ?
C70 C75 C80 120.3(3) . . ?
C74 C75 C80 120.3(4) . . ?
C77 C76 C78 108.5(7) . . ?
C77 C76 C79 107.5(8) . . ?
C78 C76 C79 108.8(8) . . ?
C77 C76 C73 109.6(7) . . ?
C78 C76 C73 109.8(5) . . ?
C79 C76 C73 112.5(5) . . ?
C76 C77 H77A 109.5 . . ?
C76 C77 H77B 109.5 . . ?
H77A C77 H77B 109.5 . . ?
C76 C77 H77C 109.5 . . ?
H77A C77 H77C 109.5 . . ?
H77B C77 H77C 109.5 . . ?
C76 C78 H78A 109.5 . . ?
C76 C78 H78B 109.5 . . ?
H78A C78 H78B 109.5 . . ?
C76 C78 H78C 109.5 . . ?
H78A C78 H78C 109.5 . . ?
H78B C78 H78C 109.5 . . ?
C76 C79 H79A 109.5 . . ?
C76 C79 H79B 109.5 . . ?
H79A C79 H79B 109.5 . . ?
C76 C79 H79C 109.5 . . ?
H79A C79 H79C 109.5 . . ?
H79B C79 H79C 109.5 . . ?
C82 C80 C75 111.3(3) . . ?
C82 C80 H80A 109.4 . . ?
C75 C80 H80A 109.4 . . ?
C82 C80 H80B 109.4 . . ?
C75 C80 H80B 109.4 . . ?
H80A C80 H80B 108.0 . . ?
O8 C81 C82 119.7(3) . . ?
O8 C81 C86 119.6(3) . . ?
C82 C81 C86 120.6(3) . . ?
C81 C82 C83 118.7(4) . . ?
C81 C82 C80 122.6(3) . . ?
C83 C82 C80 118.4(4) . . ?
C84 C83 C82 122.2(4) . . ?
C84 C83 H83 118.9 . . ?
C82 C83 H83 118.9 . . ?
C85 C84 C83 117.3(4) . . ?
C85 C84 C87 121.9(5) . . ?
C83 C84 C87 120.8(4) . . ?
C84 C85 C86 122.7(4) . . ?
C84 C85 H85 118.7 . . ?
C86 C85 H85 118.7 . . ?
C81 C86 C85 118.5(4) . . ?
C81 C86 C91 121.8(3) . . ?
C85 C86 C91 119.5(4) . . ?
C90X C87 C88X 113.1(14) . . ?
C89 C87 C90 118.1(10) . . ?
C90X C87 C84 110.9(8) . . ?
C89 C87 C84 108.5(5) . . ?
C88X C87 C84 108.7(7) . . ?
C90 C87 C84 109.4(5) . . ?
C89 C87 C88 107.4(8) . . ?
C90 C87 C88 102.0(7) . . ?
C84 C87 C88 111.4(5) . . ?
C90X C87 C89X 110.3(12) . . ?
C88X C87 C89X 103.2(9) . . ?
C84 C87 C89X 110.5(6) . . ?
C87 C88 H88A 109.5 . . ?
C87 C88 H88B 109.5 . . ?
H88A C88 H88B 109.5 . . ?
C87 C88 H88C 109.5 . . ?
H88A C88 H88C 109.5 . . ?
H88B C88 H88C 109.5 . . ?
C87 C89 H89A 109.5 . . ?
C87 C89 H89B 109.5 . . ?
H89A C89 H89B 109.5 . . ?
C87 C89 H89C 109.5 . . ?
H89A C89 H89C 109.5 . . ?
H89B C89 H89C 109.5 . . ?
C87 C90 H90A 109.5 . . ?
C87 C90 H90B 109.5 . . ?
H90A C90 H90B 109.5 . . ?
C87 C90 H90C 109.5 . . ?
H90A C90 H90C 109.5 . . ?
H90B C90 H90C 109.5 . . ?
C87 C88X H88D 109.5 . . ?
C87 C88X H88E 109.5 . . ?
H88D C88X H88E 109.5 . . ?
C87 C88X H88F 109.5 . . ?
H88D C88X H88F 109.5 . . ?
H88E C88X H88F 109.5 . . ?
C87 C89X H89D 109.5 . . ?
C87 C89X H89E 109.5 . . ?
H89D C89X H89E 109.5 . . ?
C87 C89X H89F 109.5 . . ?
H89D C89X H89F 109.5 . . ?
H89E C89X H89F 109.5 . . ?
C87 C90X H90D 109.5 . . ?
C87 C90X H90E 109.5 . . ?
H90D C90X H90E 109.5 . . ?
C87 C90X H90F 109.5 . . ?
H90D C90X H90F 109.5 . . ?
H90E C90X H90F 109.5 . . ?
C86 C91 C49 111.3(3) . . ?
C86 C91 H91A 109.4 . . ?
C49 C91 H91A 109.4 . . ?
C86 C91 H91B 109.4 . . ?
C49 C91 H91B 109.4 . . ?
H91A C91 H91B 108.0 . . ?
C93 C92 O5 120.8(7) . . ?
O5 C92 C93X 110.5(7) . . ?
C93 C92 H92A 107.1 . . ?
O5 C92 H92A 107.1 . . ?
C93 C92 H92B 107.1 . . ?
O5 C92 H92B 107.1 . . ?
H92A C92 H92B 106.8 . . ?
O5 C92 H92C 109.5 . . ?
C93X C92 H92C 109.5 . . ?
O5 C92 H92D 109.5 . . ?
C93X C92 H92D 109.5 . . ?
H92C C92 H92D 108.1 . . ?
C92 C93X C94X 114.0(13) . . ?
C92 C93X H93C 108.8 . . ?
C94X C93X H93C 108.8 . . ?
C92 C93X H93D 108.8 . . ?
C94X C93X H93D 108.8 . . ?
H93C C93X H93D 107.7 . . ?
C93X C94X H94D 109.5 . . ?
C93X C94X H94E 109.5 . . ?
H94D C94X H94E 109.5 . . ?
C93X C94X H94F 109.5 . . ?
H94D C94X H94F 109.5 . . ?
H94E C94X H94F 109.5 . . ?
C92 C93 C94 106.1(11) . . ?
C92 C93 H93A 110.5 . . ?
C94 C93 H93A 110.5 . . ?
C92 C93 H93B 110.5 . . ?
C94 C93 H93B 110.5 . . ?
H93A C93 H93B 108.7 . . ?
C93 C94 H94A 109.5 . . ?
C93 C94 H94B 109.5 . . ?
H94A C94 H94B 109.5 . . ?
C93 C94 H94C 109.5 . . ?
H94A C94 H94C 109.5 . . ?
H94B C94 H94C 109.5 . . ?
C95 N1 Mg1 169.9(4) . . ?
N1 C95 C96 178.9(5) . . ?
C95 C96 H96A 109.5 . . ?
C95 C96 H96B 109.5 . . ?
H96A C96 H96B 109.5 . . ?
C95 C96 H96C 109.5 . . ?
H96A C96 H96C 109.5 . . ?
H96B C96 H96C 109.5 . . ?
C97 N2 Mg2 168.1(4) . . ?
N2 C97 C98 177.9(6) . . ?
C97 C98 H98A 109.5 . . ?
C97 C98 H98B 109.5 . . ?
H98A C98 H98B 109.5 . . ?
C97 C98 H98C 109.5 . . ?
H98A C98 H98C 109.5 . . ?
H98B C98 H98C 109.5 . . ?
C99 N3 Zn3 158.6(4) . . ?
N3 C99 C100 179.3(6) . . ?
C99 C100 H10D 109.5 . . ?
C99 C100 H10E 109.5 . . ?
H10D C100 H10E 109.5 . . ?
C99 C100 H10F 109.5 . . ?
H10D C100 H10F 109.5 . . ?
H10E C100 H10F 109.5 . . ?
C101 N4 Zn4 171.7(4) . . ?
N4 C101 C102 178.9(5) . . ?
C101 C102 H10G 109.5 . . ?
C101 C102 H10H 109.5 . . ?
H10G C102 H10H 109.5 . . ?
C101 C102 H10I 109.5 . . ?
H10G C102 H10I 109.5 . . ?
H10H C102 H10I 109.5 . . ?
N5 C103 C104 178.0(7) . . ?
C103 C104 H10J 109.5 . . ?
C103 C104 H10K 109.5 . . ?
H10J C104 H10K 109.5 . . ?
C103 C104 H10L 109.5 . . ?
H10J C104 H10L 109.5 . . ?
H10K C104 H10L 109.5 . . ?
N6 C105 C106 175.5(9) . . ?
C105 C106 H10M 109.5 . . ?
C105 C106 H10N 109.5 . . ?
H10M C106 H10N 109.5 . . ?
C105 C106 H10O 109.5 . . ?
H10M C106 H10O 109.5 . . ?
H10N C106 H10O 109.5 . . ?
N7 C107 C108 177.5(12) . . ?
C107 C108 H10P 109.5 . . ?
C107 C108 H10Q 109.5 . . ?
H10P C108 H10Q 109.5 . . ?
C107 C108 H10R 109.5 . . ?
H10P C108 H10R 109.5 . . ?
H10Q C108 H10R 109.5 . . ?
N8 C109 C110 176.5(9) . . ?
C109 C110 H10S 109.5 . . ?
C109 C110 H10T 109.5 . . ?
H10S C110 H10T 109.5 . . ?
C109 C110 H10U 109.5 . . ?
H10S C110 H10U 109.5 . . ?
H10T C110 H10U 109.5 . . ?
N9 C111 C112 173.8(18) . . ?
C111 C112 H11C 109.5 . . ?
C111 C112 H11D 109.5 . . ?
H11C C112 H11D 109.5 . . ?
C111 C112 H11E 109.5 . . ?
H11C C112 H11E 109.5 . . ?
H11D C112 H11E 109.5 . . ?
N10 C113 C114 152(3) . . ?
C113 C114 H11F 109.5 . . ?
C113 C114 H11G 109.5 . . ?
H11F C114 H11G 109.5 . . ?
C113 C114 H11H 109.5 . . ?
H11F C114 H11H 109.5 . . ?
H11G C114 H11H 109.5 . . ?

loop_
_geom_bond_atom_site_label_1
_geom_bond_atom_site_label_2
_geom_bond_distance
_geom_bond_site_symmetry_2
_geom_bond_publ_flag
Zn1 O2 1.930(3) . ?
Zn1 O9 2.030(3) . ?
Zn1 Br1 2.3097(7) . ?
Zn1 Cl1X 2.3097(7) . ?
Zn1 Br3 2.4812(8) . ?
Zn1 Cl3X 2.4812(8) . ?
Zn2 O6 1.925(3) . ?
Zn2 O9 2.032(3) . ?
Zn2 Br2 2.3255(8) . ?
Zn2 Cl2X 2.3255(8) . ?
Zn2 Br3 2.5155(9) . ?
Zn2 Cl3X 2.5155(9) . ?
Zn3 O3 1.933(2) . ?
Zn3 O7 1.947(3) . ?
Zn3 O9 2.033(3) . ?
Zn3 N3 2.115(4) . ?
Zn3 O10 2.265(3) . ?
Zn4 O4 1.935(2) . ?
Zn4 O8 1.942(2) . ?
Zn4 N4 2.073(3) . ?
Zn4 Br4 2.3772(7) . ?
Mg1 O3 2.006(3) . ?
Mg1 O4 2.040(3) . ?
Mg1 O10 2.088(3) . ?
Mg1 O2 2.101(3) . ?
Mg1 O1 2.156(3) . ?
Mg1 N1 2.225(3) . ?
Mg1 H10 2.37(5) . ?
Mg2 O7 1.989(3) . ?
Mg2 O8 2.039(3) . ?
Mg2 O10 2.097(3) . ?
Mg2 O6 2.109(3) . ?
Mg2 O5 2.137(3) . ?
Mg2 N2 2.261(4) . ?
O1 C1 1.413(5) . ?
O1 C45 1.433(6) . ?
O2 C12 1.384(5) . ?
O3 C23 1.351(5) . ?
O4 C34 1.380(4) . ?
O5 C48 1.414(5) . ?
O5 C92 1.447(5) . ?
O6 C59 1.376(5) . ?
O7 C70 1.354(5) . ?
O8 C81 1.379(4) . ?
O9 H9 0.83(2) . ?
O10 H10 0.820(19) . ?
C1 C2 1.383(6) . ?
C1 C6 1.405(6) . ?
C2 C3 1.387(6) . ?
C2 C44 1.522(5) . ?
C3 C4 1.390(6) . ?
C3 H3 0.9500 . ?
C4 C5 1.387(7) . ?
C4 C7 1.549(6) . ?
C5 C6 1.395(6) . ?
C5 H5 0.9500 . ?
C6 C11 1.514(6) . ?
C7 C10 1.520(8) . ?
C7 C9 1.537(8) . ?
C7 C8 1.539(8) . ?
C8 H8A 0.9800 . ?
C8 H8B 0.9800 . ?
C8 H8C 0.9800 . ?
C9 H9A 0.9800 . ?
C9 H9B 0.9800 . ?
C9 H9C 0.9800 . ?
C10 H10A 0.9800 . ?
C10 H10B 0.9800 . ?
C10 H10C 0.9800 . ?
C11 C13 1.521(6) . ?
C11 H11A 0.9900 . ?
C11 H11B 0.9900 . ?
C12 C17 1.394(6) . ?
C12 C13 1.401(6) . ?
C13 C14 1.397(6) . ?
C14 C15 1.401(7) . ?
C14 H14 0.9500 . ?
C15 C16 1.377(6) . ?
C15 C18 1.544(6) . ?
C16 C17 1.403(6) . ?
C16 H16 0.9500 . ?
C17 C22 1.527(6) . ?
C18 C19 1.500(7) . ?
C18 C21 1.517(8) . ?
C18 C20 1.537(8) . ?
C19 H19A 0.9800 . ?
C19 H19B 0.9800 . ?
C19 H19C 0.9800 . ?
C20 H20A 0.9800 . ?
C20 H20B 0.9800 . ?
C20 H20C 0.9800 . ?
C21 H21A 0.9800 . ?
C21 H21B 0.9800 . ?
C21 H21C 0.9800 . ?
C22 C24 1.526(6) . ?
C22 H22A 0.9900 . ?
C22 H22B 0.9900 . ?
C23 C24 1.401(6) . ?
C23 C28 1.417(6) . ?
C24 C25 1.390(6) . ?
C25 C26 1.393(7) . ?
C25 H25 0.9500 . ?
C26 C27 1.392(7) . ?
C26 C29 1.542(7) . ?
C27 C28 1.386(6) . ?
C27 H27 0.9500 . ?
C28 C33 1.519(6) . ?
C29 C31X 1.415(18) . ?
C29 C30 1.495(10) . ?
C29 C31 1.528(13) . ?
C29 C32 1.543(10) . ?
C29 C30X 1.552(15) . ?
C29 C32X 1.573(16) . ?
C30 H30A 0.9800 . ?
C30 H30B 0.9800 . ?
C30 H30C 0.9800 . ?
C31 H31A 0.9800 . ?
C31 H31B 0.9800 . ?
C31 H31C 0.9800 . ?
C32 H32A 0.9800 . ?
C32 H32B 0.9800 . ?
C32 H32C 0.9800 . ?
C30X H30D 0.9800 . ?
C30X H30E 0.9800 . ?
C30X H30F 0.9800 . ?
C31X H31D 0.9800 . ?
C31X H31E 0.9800 . ?
C31X H31F 0.9800 . ?
C32X H32D 0.9800 . ?
C32X H32E 0.9800 . ?
C32X H32F 0.9800 . ?
C33 C35 1.519(6) . ?
C33 H33A 0.9900 . ?
C33 H33B 0.9900 . ?
C34 C35 1.401(6) . ?
C34 C39 1.404(6) . ?
C35 C36 1.394(6) . ?
C36 C37 1.395(7) . ?
C36 H36 0.9500 . ?
C37 C38 1.383(7) . ?
C37 C40 1.531(6) . ?
C38 C39 1.396(6) . ?
C38 H38 0.9500 . ?
C39 C44 1.501(6) . ?
C40 C42X 1.439(14) . ?
C40 C43 1.485(10) . ?
C40 C42 1.533(10) . ?
C40 C41X 1.551(11) . ?
C40 C41 1.564(10) . ?
C40 C43X 1.600(12) . ?
C41 H41A 0.9800 . ?
C41 H41B 0.9800 . ?
C41 H41C 0.9800 . ?
C42 H42A 0.9800 . ?
C42 H42B 0.9800 . ?
C42 H42C 0.9800 . ?
C43 H43A 0.9800 . ?
C43 H43B 0.9800 . ?
C43 H43C 0.9800 . ?
C41X H41D 0.9800 . ?
C41X H41E 0.9800 . ?
C41X H41F 0.9800 . ?
C42X H42D 0.9800 . ?
C42X H42E 0.9800 . ?
C42X H42F 0.9800 . ?
C43X H43D 0.9800 . ?
C43X H43E 0.9800 . ?
C43X H43F 0.9800 . ?
C44 H44A 0.9900 . ?
C44 H44B 0.9900 . ?
C45 C46 1.381(10) . ?
C45 C46X 1.395(16) . ?
C45 H45A 0.9900 . ?
C45 H45B 0.9900 . ?
C45 H45C 0.9900 . ?
C45 H45D 0.9900 . ?
C46 C47 1.549(11) . ?
C46 H46A 0.9900 . ?
C46 H46B 0.9900 . ?
C47 H47A 0.9800 . ?
C47 H47B 0.9800 . ?
C47 H47C 0.9800 . ?
C46X C47X 1.476(18) . ?
C46X H46C 0.9900 . ?
C46X H46D 0.9900 . ?
C47X H47D 0.9800 . ?
C47X H47E 0.9800 . ?
C47X H47F 0.9800 . ?
C48 C53 1.385(6) . ?
C48 C49 1.395(6) . ?
C49 C50 1.390(6) . ?
C49 C91 1.524(6) . ?
C50 C51 1.387(6) . ?
C50 H50 0.9500 . ?
C51 C52 1.397(6) . ?
C51 C54 1.536(6) . ?
C52 C53 1.401(6) . ?
C52 H52 0.9500 . ?
C53 C58 1.519(6) . ?
C54 C56 1.483(9) . ?
C54 C57X 1.491(14) . ?
C54 C55X 1.509(13) . ?
C54 C57 1.512(7) . ?
C54 C55 1.544(9) . ?
C54 C56X 1.561(16) . ?
C55 H55A 0.9800 . ?
C55 H55B 0.9800 . ?
C55 H55C 0.9800 . ?
C56 H56A 0.9800 . ?
C56 H56B 0.9800 . ?
C56 H56C 0.9800 . ?
C57 H57A 0.9800 . ?
C57 H57B 0.9800 . ?
C57 H57C 0.9800 . ?
C55X H55D 0.9800 . ?
C55X H55E 0.9800 . ?
C55X H55F 0.9800 . ?
C56X H56D 0.9800 . ?
C56X H56E 0.9800 . ?
C56X H56F 0.9800 . ?
C57X H57D 0.9800 . ?
C57X H57E 0.9800 . ?
C57X H57F 0.9800 . ?
C58 C60 1.516(7) . ?
C58 H58A 0.9900 . ?
C58 H58B 0.9900 . ?
C59 C64 1.396(7) . ?
C59 C60 1.406(6) . ?
C60 C61 1.394(7) . ?
C61 C62 1.380(8) . ?
C61 H61 0.9500 . ?
C62 C63 1.411(7) . ?
C62 C65 1.545(7) . ?
C63 C64 1.381(6) . ?
C63 H63 0.9500 . ?
C64 C69 1.519(6) . ?
C65 C67 1.483(13) . ?
C65 C66 1.518(10) . ?
C65 C68 1.524(11) . ?
C66 H66A 0.9800 . ?
C66 H66B 0.9800 . ?
C66 H66C 0.9800 . ?
C67 H67A 0.9800 . ?
C67 H67B 0.9800 . ?
C67 H67C 0.9800 . ?
C68 H68A 0.9800 . ?
C68 H68B 0.9800 . ?
C68 H68C 0.9800 . ?
C69 C71 1.520(6) . ?
C69 H69A 0.9900 . ?
C69 H69B 0.9900 . ?
C70 C75 1.395(6) . ?
C70 C71 1.408(6) . ?
C71 C72 1.393(6) . ?
C72 C73 1.395(7) . ?
C72 H72 0.9500 . ?
C73 C74 1.393(7) . ?
C73 C76 1.530(7) . ?
C74 C75 1.401(6) . ?
C74 H74 0.9500 . ?
C75 C80 1.520(6) . ?
C76 C77 1.509(12) . ?
C76 C78 1.512(10) . ?
C76 C79 1.514(11) . ?
C77 H77A 0.9800 . ?
C77 H77B 0.9800 . ?
C77 H77C 0.9800 . ?
C78 H78A 0.9800 . ?
C78 H78B 0.9800 . ?
C78 H78C 0.9800 . ?
C79 H79A 0.9800 . ?
C79 H79B 0.9800 . ?
C79 H79C 0.9800 . ?
C80 C82 1.518(6) . ?
C80 H80A 0.9900 . ?
C80 H80B 0.9900 . ?
C81 C82 1.395(6) . ?
C81 C86 1.398(6) . ?
C82 C83 1.405(5) . ?
C83 C84 1.394(7) . ?
C83 H83 0.9500 . ?
C84 C85 1.384(7) . ?
C84 C87 1.541(6) . ?
C85 C86 1.403(5) . ?
C85 H85 0.9500 . ?
C86 C91 1.520(6) . ?
C87 C90X 1.460(13) . ?
C87 C89 1.461(11) . ?
C87 C88X 1.526(12) . ?
C87 C90 1.527(10) . ?
C87 C88 1.577(10) . ?
C87 C89X 1.590(14) . ?
C88 H88A 0.9800 . ?
C88 H88B 0.9800 . ?
C88 H88C 0.9800 . ?
C89 H89A 0.9800 . ?
C89 H89B 0.9800 . ?
C89 H89C 0.9800 . ?
C90 H90A 0.9800 . ?
C90 H90B 0.9800 . ?
C90 H90C 0.9800 . ?
C88X H88D 0.9800 . ?
C88X H88E 0.9800 . ?
C88X H88F 0.9800 . ?
C89X H89D 0.9800 . ?
C89X H89E 0.9800 . ?
C89X H89F 0.9800 . ?
C90X H90D 0.9800 . ?
C90X H90E 0.9800 . ?
C90X H90F 0.9800 . ?
C91 H91A 0.9900 . ?
C91 H91B 0.9900 . ?
C92 C93 1.385(10) . ?
C92 C93X 1.508(14) . ?
C92 H92A 0.9900 . ?
C92 H92B 0.9900 . ?
C92 H92C 0.9900 . ?
C92 H92D 0.9900 . ?
C93X C94X 1.516(15) . ?
C93X H93C 0.9900 . ?
C93X H93D 0.9900 . ?
C94X H94D 0.9800 . ?
C94X H94E 0.9800 . ?
C94X H94F 0.9800 . ?
C93 C94 1.516(13) . ?
C93 H93A 0.9900 . ?
C93 H93B 0.9900 . ?
C94 H94A 0.9800 . ?
C94 H94B 0.9800 . ?
C94 H94C 0.9800 . ?
N1 C95 1.132(5) . ?
C95 C96 1.449(7) . ?
C96 H96A 0.9800 . ?
C96 H96B 0.9800 . ?
C96 H96C 0.9800 . ?
N2 C97 1.133(6) . ?
C97 C98 1.440(7) . ?
C98 H98A 0.9800 . ?
C98 H98B 0.9800 . ?
C98 H98C 0.9800 . ?
N3 C99 1.121(6) . ?
C99 C100 1.472(8) . ?
C100 H10D 0.9800 . ?
C100 H10E 0.9800 . ?
C100 H10F 0.9800 . ?
N4 C101 1.122(5) . ?
C101 C102 1.448(6) . ?
C102 H10G 0.9800 . ?
C102 H10H 0.9800 . ?
C102 H10I 0.9800 . ?
N5 C103 1.135(6) . ?
C103 C104 1.435(7) . ?
C104 H10J 0.9800 . ?
C104 H10K 0.9800 . ?
C104 H10L 0.9800 . ?
N6 C105 1.149(8) . ?
C105 C106 1.407(7) . ?
C106 H10M 0.9800 . ?
C106 H10N 0.9800 . ?
C106 H10O 0.9800 . ?
N7 C107 1.152(9) . ?
C107 C108 1.417(9) . ?
C108 H10P 0.9800 . ?
C108 H10Q 0.9800 . ?
C108 H10R 0.9800 . ?
N8 C109 1.141(9) . ?
C109 C110 1.411(10) . ?
C110 H10S 0.9800 . ?
C110 H10T 0.9800 . ?
C110 H10U 0.9800 . ?
N9 C111 1.120(11) . ?
C111 C112 1.395(11) . ?
C112 H11C 0.9800 . ?
C112 H11D 0.9800 . ?
C112 H11E 0.9800 . ?
N10 C113 1.174(14) . ?
C113 C114 1.412(15) . ?
C114 H11F 0.9800 . ?
C114 H11G 0.9800 . ?
C114 H11H 0.9800 . ?

loop_
_geom_hbond_atom_site_label_D
_geom_hbond_atom_site_label_H
_geom_hbond_atom_site_label_A
_geom_hbond_distance_DH
_geom_hbond_distance_HA
_geom_hbond_distance_DA
_geom_hbond_angle_DHA
_geom_hbond_site_symmetry_A
_geom_hbond_publ_flag
O9 H9 N5 0.83(2) 2.00(2) 2.824(5) 178(6) . yes
O10 H10 Br3 0.820(19) 2.57(2) 3.363(3) 163(5) . yes
C100 H10E N7 0.98 2.63 3.555(14) 158.1 . yes
C100 H10F Br4 0.98 2.97 3.829(7) 147.2 2_656 yes
C102 H10G Br2 0.98 3.01 3.827(6) 141.7 4_575 yes
C102 H10H N6 0.98 2.58 3.237(9) 124.6 . yes
C102 H10I Br1 0.98 2.77 3.736(6) 167.7 4_575 yes
C104 H10J N6 0.98 2.61 3.488(8) 149.1 4_576 yes
C104 H10L N4 0.98 2.68 3.576(7) 152.8 2_656 yes
C106 H10O Br4 0.98 2.98 3.950(6) 169.6 . yes
C110 H10U Br2 0.98 3.04 3.821(10) 137.2 . yes
C112 H11E N7 0.98 2.60 3.539(14) 161.8 2_646 yes

loop_
_geom_torsion_atom_site_label_1
_geom_torsion_atom_site_label_2
_geom_torsion_atom_site_label_3
_geom_torsion_atom_site_label_4
_geom_torsion
_geom_torsion_site_symmetry_1
_geom_torsion_site_symmetry_2
_geom_torsion_site_symmetry_3
_geom_torsion_site_symmetry_4
_geom_torsion_publ_flag
C45 O1 C1 C2 89.2(6) . . . . ?
Mg1 O1 C1 C2 -86.7(4) . . . . ?
C45 O1 C1 C6 -94.2(6) . . . . ?
Mg1 O1 C1 C6 89.9(4) . . . . ?
C6 C1 C2 C3 6.3(6) . . . . ?
O1 C1 C2 C3 -177.2(4) . . . . ?
C6 C1 C2 C44 -168.3(4) . . . . ?
O1 C1 C2 C44 8.1(6) . . . . ?
C1 C2 C3 C4 -2.4(6) . . . . ?
C44 C2 C3 C4 172.4(4) . . . . ?
C2 C3 C4 C5 -1.9(7) . . . . ?
C2 C3 C4 C7 -179.0(4) . . . . ?
C3 C4 C5 C6 2.8(7) . . . . ?
C7 C4 C5 C6 179.8(4) . . . . ?
C4 C5 C6 C1 0.8(6) . . . . ?
C4 C5 C6 C11 -175.3(4) . . . . ?
C2 C1 C6 C5 -5.5(6) . . . . ?
O1 C1 C6 C5 178.1(3) . . . . ?
C2 C1 C6 C11 170.5(4) . . . . ?
O1 C1 C6 C11 -6.0(6) . . . . ?
C5 C4 C7 C10 -79.1(6) . . . . ?
C3 C4 C7 C10 97.8(6) . . . . ?
C5 C4 C7 C9 39.9(6) . . . . ?
C3 C4 C7 C9 -143.3(5) . . . . ?
C5 C4 C7 C8 158.7(5) . . . . ?
C3 C4 C7 C8 -24.4(7) . . . . ?
C5 C6 C11 C13 82.3(5) . . . . ?
C1 C6 C11 C13 -93.4(5) . . . . ?
Zn1 O2 C12 C17 -81.4(4) . . . . ?
Mg1 O2 C12 C17 87.0(4) . . . . ?
Zn1 O2 C12 C13 100.5(4) . . . . ?
Mg1 O2 C12 C13 -91.1(4) . . . . ?
O2 C12 C13 C14 179.4(3) . . . . ?
C17 C12 C13 C14 1.3(6) . . . . ?
O2 C12 C13 C11 2.4(5) . . . . ?
C17 C12 C13 C11 -175.7(4) . . . . ?
C6 C11 C13 C14 -81.6(4) . . . . ?
C6 C11 C13 C12 95.4(4) . . . . ?
C12 C13 C14 C15 -0.5(6) . . . . ?
C11 C13 C14 C15 176.6(4) . . . . ?
C13 C14 C15 C16 -0.7(6) . . . . ?
C13 C14 C15 C18 179.9(4) . . . . ?
C14 C15 C16 C17 1.1(6) . . . . ?
C18 C15 C16 C17 -179.5(4) . . . . ?
O2 C12 C17 C16 -179.0(3) . . . . ?
C13 C12 C17 C16 -0.9(6) . . . . ?
O2 C12 C17 C22 -2.6(6) . . . . ?
C13 C12 C17 C22 175.5(4) . . . . ?
C15 C16 C17 C12 -0.3(6) . . . . ?
C15 C16 C17 C22 -176.8(4) . . . . ?
C16 C15 C18 C19 120.7(6) . . . . ?
C14 C15 C18 C19 -59.9(7) . . . . ?
C16 C15 C18 C21 -4.1(8) . . . . ?
C14 C15 C18 C21 175.3(6) . . . . ?
C16 C15 C18 C20 -120.9(6) . . . . ?
C14 C15 C18 C20 58.5(6) . . . . ?
C12 C17 C22 C24 -93.4(5) . . . . ?
C16 C17 C22 C24 83.0(4) . . . . ?
Zn3 O3 C23 C24 64.1(5) . . . . ?
Mg1 O3 C23 C24 -90.5(4) . . . . ?
Zn3 O3 C23 C28 -120.6(3) . . . . ?
Mg1 O3 C23 C28 84.7(4) . . . . ?
O3 C23 C24 C25 178.9(4) . . . . ?
C28 C23 C24 C25 3.7(6) . . . . ?
O3 C23 C24 C22 3.4(6) . . . . ?
C28 C23 C24 C22 -171.9(4) . . . . ?
C17 C22 C24 C25 -85.4(5) . . . . ?
C17 C22 C24 C23 90.2(5) . . . . ?
C23 C24 C25 C26 -1.7(8) . . . . ?
C22 C24 C25 C26 173.9(5) . . . . ?
C24 C25 C26 C27 -0.3(8) . . . . ?
C24 C25 C26 C29 -178.2(6) . . . . ?
C25 C26 C27 C28 0.4(8) . . . . ?
C29 C26 C27 C28 178.3(5) . . . . ?
C26 C27 C28 C23 1.6(7) . . . . ?
C26 C27 C28 C33 -174.0(5) . . . . ?
O3 C23 C28 C27 -179.0(4) . . . . ?
C24 C23 C28 C27 -3.7(6) . . . . ?
O3 C23 C28 C33 -3.4(5) . . . . ?
C24 C23 C28 C33 171.9(4) . . . . ?
C27 C26 C29 C31X 7.2(18) . . . . ?
C25 C26 C29 C31X -175.1(16) . . . . ?
C27 C26 C29 C30 -176.2(10) . . . . ?
C25 C26 C29 C30 1.5(12) . . . . ?
C27 C26 C29 C31 -51.7(8) . . . . ?
C25 C26 C29 C31 126.0(7) . . . . ?
C27 C26 C29 C32 60.9(9) . . . . ?
C25 C26 C29 C32 -121.3(7) . . . . ?
C27 C26 C29 C30X -127.0(17) . . . . ?
C25 C26 C29 C30X 50.8(18) . . . . ?
C27 C26 C29 C32X 132.6(14) . . . . ?
C25 C26 C29 C32X -49.7(15) . . . . ?
C27 C28 C33 C35 83.2(5) . . . . ?
C23 C28 C33 C35 -92.3(4) . . . . ?
Zn4 O4 C34 C35 91.3(4) . . . . ?
Mg1 O4 C34 C35 -85.2(3) . . . . ?
Zn4 O4 C34 C39 -92.1(3) . . . . ?
Mg1 O4 C34 C39 91.4(4) . . . . ?
O4 C34 C35 C36 178.6(3) . . . . ?
C39 C34 C35 C36 2.0(5) . . . . ?
O4 C34 C35 C33 3.5(5) . . . . ?
C39 C34 C35 C33 -173.1(3) . . . . ?
C28 C33 C35 C36 -76.1(4) . . . . ?
C28 C33 C35 C34 99.0(4) . . . . ?
C34 C35 C36 C37 -2.4(6) . . . . ?
C33 C35 C36 C37 172.9(4) . . . . ?
C35 C36 C37 C38 0.7(7) . . . . ?
C35 C36 C37 C40 -179.8(4) . . . . ?
C36 C37 C38 C39 1.3(7) . . . . ?
C40 C37 C38 C39 -178.1(4) . . . . ?
C37 C38 C39 C34 -1.6(6) . . . . ?
C37 C38 C39 C44 -176.2(4) . . . . ?
O4 C34 C39 C38 -176.8(3) . . . . ?
C35 C34 C39 C38 -0.2(6) . . . . ?
O4 C34 C39 C44 -2.3(5) . . . . ?
C35 C34 C39 C44 174.3(4) . . . . ?
C38 C37 C40 C42X 166.0(11) . . . . ?
C36 C37 C40 C42X -13.4(12) . . . . ?
C38 C37 C40 C43 -8.8(10) . . . . ?
C36 C37 C40 C43 171.8(9) . . . . ?
C38 C37 C40 C42 113.4(6) . . . . ?
C36 C37 C40 C42 -66.0(7) . . . . ?
C38 C37 C40 C41X -64.9(9) . . . . ?
C36 C37 C40 C41X 115.7(8) . . . . ?
C38 C37 C40 C41 -134.3(7) . . . . ?
C36 C37 C40 C41 46.3(8) . . . . ?
C38 C37 C40 C43X 44.7(9) . . . . ?
C36 C37 C40 C43X -134.7(8) . . . . ?
C38 C39 C44 C2 77.2(5) . . . . ?
C34 C39 C44 C2 -97.3(4) . . . . ?
C1 C2 C44 C39 89.8(5) . . . . ?
C3 C2 C44 C39 -84.8(5) . . . . ?
C1 O1 C45 C46 -37.4(13) . . . . ?
Mg1 O1 C45 C46 138.3(10) . . . . ?
C1 O1 C45 C46X 64.2(15) . . . . ?
Mg1 O1 C45 C46X -120.1(14) . . . . ?
O1 C45 C46 C47 167.2(10) . . . . ?
O1 C45 C46X C47X -79(2) . . . . ?
C92 O5 C48 C53 104.9(5) . . . . ?
Mg2 O5 C48 C53 -90.4(4) . . . . ?
C92 O5 C48 C49 -78.8(5) . . . . ?
Mg2 O5 C48 C49 85.9(4) . . . . ?
C53 C48 C49 C50 -4.8(6) . . . . ?
O5 C48 C49 C50 179.1(4) . . . . ?
C53 C48 C49 C91 171.0(4) . . . . ?
O5 C48 C49 C91 -5.1(6) . . . . ?
C48 C49 C50 C51 1.8(7) . . . . ?
C91 C49 C50 C51 -174.2(4) . . . . ?
C49 C50 C51 C52 0.8(7) . . . . ?
C49 C50 C51 C54 -179.6(4) . . . . ?
C50 C51 C52 C53 -0.6(7) . . . . ?
C54 C51 C52 C53 179.8(5) . . . . ?
C49 C48 C53 C52 4.9(6) . . . . ?
O5 C48 C53 C52 -178.9(4) . . . . ?
C49 C48 C53 C58 -170.8(4) . . . . ?
O5 C48 C53 C58 5.3(6) . . . . ?
C51 C52 C53 C48 -2.1(7) . . . . ?
C51 C52 C53 C58 173.8(4) . . . . ?
C50 C51 C54 C56 53.9(8) . . . . ?
C52 C51 C54 C56 -126.5(7) . . . . ?
C50 C51 C54 C57X -133.4(16) . . . . ?
C52 C51 C54 C57X 46.2(17) . . . . ?
C50 C51 C54 C55X -1.5(17) . . . . ?
C52 C51 C54 C55X 178.1(16) . . . . ?
C50 C51 C54 C57 179.0(5) . . . . ?
C52 C51 C54 C57 -1.4(8) . . . . ?
C50 C51 C54 C55 -63.8(7) . . . . ?
C52 C51 C54 C55 115.8(6) . . . . ?
C50 C51 C54 C56X 111.5(13) . . . . ?
C52 C51 C54 C56X -68.9(13) . . . . ?
C48 C53 C58 C60 94.0(5) . . . . ?
C52 C53 C58 C60 -81.6(5) . . . . ?
Zn2 O6 C59 C64 80.7(4) . . . . ?
Mg2 O6 C59 C64 -86.7(4) . . . . ?
Zn2 O6 C59 C60 -99.7(4) . . . . ?
Mg2 O6 C59 C60 92.8(4) . . . . ?
O6 C59 C60 C61 178.7(4) . . . . ?
C64 C59 C60 C61 -1.7(6) . . . . ?
O6 C59 C60 C58 -5.8(6) . . . . ?
C64 C59 C60 C58 173.8(4) . . . . ?
C53 C58 C60 C61 82.0(5) . . . . ?
C53 C58 C60 C59 -93.5(5) . . . . ?
C59 C60 C61 C62 0.7(7) . . . . ?
C58 C60 C61 C62 -174.9(4) . . . . ?
C60 C61 C62 C63 0.8(7) . . . . ?
C60 C61 C62 C65 -179.3(5) . . . . ?
C61 C62 C63 C64 -1.3(8) . . . . ?
C65 C62 C63 C64 178.8(5) . . . . ?
C62 C63 C64 C59 0.3(7) . . . . ?
C62 C63 C64 C69 178.3(4) . . . . ?
O6 C59 C64 C63 -179.2(4) . . . . ?
C60 C59 C64 C63 1.2(6) . . . . ?
O6 C59 C64 C69 2.9(6) . . . . ?
C60 C59 C64 C69 -176.7(4) . . . . ?
C61 C62 C65 C67 -119.4(8) . . . . ?
C63 C62 C65 C67 60.6(9) . . . . ?
C61 C62 C65 C66 1.0(9) . . . . ?
C63 C62 C65 C66 -179.1(6) . . . . ?
C61 C62 C65 C68 116.5(7) . . . . ?
C63 C62 C65 C68 -63.6(8) . . . . ?
C63 C64 C69 C71 -84.6(5) . . . . ?
C59 C64 C69 C71 93.4(5) . . . . ?
Zn3 O7 C70 C75 114.3(4) . . . . ?
Mg2 O7 C70 C75 -84.9(4) . . . . ?
Zn3 O7 C70 C71 -68.8(4) . . . . ?
Mg2 O7 C70 C71 92.1(4) . . . . ?
O7 C70 C71 C72 178.6(4) . . . . ?
C75 C70 C71 C72 -4.4(6) . . . . ?
O7 C70 C71 C69 -4.6(6) . . . . ?
C75 C70 C71 C69 172.3(4) . . . . ?
C64 C69 C71 C72 88.3(5) . . . . ?
C64 C69 C71 C70 -88.4(5) . . . . ?
C70 C71 C72 C73 1.2(7) . . . . ?
C69 C71 C72 C73 -175.6(4) . . . . ?
C71 C72 C73 C74 1.6(8) . . . . ?
C71 C72 C73 C76 -179.7(5) . . . . ?
C72 C73 C74 C75 -1.2(8) . . . . ?
C76 C73 C74 C75 -179.9(5) . . . . ?
O7 C70 C75 C74 -178.2(4) . . . . ?
C71 C70 C75 C74 4.8(6) . . . . ?
O7 C70 C75 C80 5.5(6) . . . . ?
C71 C70 C75 C80 -171.4(4) . . . . ?
C73 C74 C75 C70 -2.0(7) . . . . ?
C73 C74 C75 C80 174.3(4) . . . . ?
C74 C73 C76 C77 -124.7(8) . . . . ?
C72 C73 C76 C77 56.6(9) . . . . ?
C74 C73 C76 C78 116.2(7) . . . . ?
C72 C73 C76 C78 -62.5(9) . . . . ?
C74 C73 C76 C79 -5.1(10) . . . . ?
C72 C73 C76 C79 176.2(8) . . . . ?
C70 C75 C80 C82 91.1(4) . . . . ?
C74 C75 C80 C82 -85.1(5) . . . . ?
Zn4 O8 C81 C82 -90.9(4) . . . . ?
Mg2 O8 C81 C82 84.5(4) . . . . ?
Zn4 O8 C81 C86 92.0(3) . . . . ?
Mg2 O8 C81 C86 -92.6(4) . . . . ?
O8 C81 C82 C83 -178.5(3) . . . . ?
C86 C81 C82 C83 -1.4(6) . . . . ?
O8 C81 C82 C80 -3.4(5) . . . . ?
C86 C81 C82 C80 173.7(3) . . . . ?
C75 C80 C82 C81 -99.3(4) . . . . ?
C75 C80 C82 C83 75.8(4) . . . . ?
C81 C82 C83 C84 0.9(6) . . . . ?
C80 C82 C83 C84 -174.4(4) . . . . ?
C82 C83 C84 C85 0.0(7) . . . . ?
C82 C83 C84 C87 -179.5(4) . . . . ?
C83 C84 C85 C86 -0.3(7) . . . . ?
C87 C84 C85 C86 179.1(4) . . . . ?
O8 C81 C86 C85 178.2(3) . . . . ?
C82 C81 C86 C85 1.1(6) . . . . ?
O8 C81 C86 C91 3.1(5) . . . . ?
C82 C81 C86 C91 -174.0(3) . . . . ?
C84 C85 C86 C81 -0.2(6) . . . . ?
C84 C85 C86 C91 175.0(4) . . . . ?
C85 C84 C87 C90X 102.1(15) . . . . ?
C83 C84 C87 C90X -78.5(14) . . . . ?
C85 C84 C87 C89 -80.3(9) . . . . ?
C83 C84 C87 C89 99.2(9) . . . . ?
C85 C84 C87 C88X -132.9(10) . . . . ?
C83 C84 C87 C88X 46.5(10) . . . . ?
C85 C84 C87 C90 49.8(9) . . . . ?
C83 C84 C87 C90 -130.8(8) . . . . ?
C85 C84 C87 C88 161.8(6) . . . . ?
C83 C84 C87 C88 -18.8(8) . . . . ?
C85 C84 C87 C89X -20.4(9) . . . . ?
C83 C84 C87 C89X 159.0(7) . . . . ?
C81 C86 C91 C49 95.0(4) . . . . ?
C85 C86 C91 C49 -80.1(5) . . . . ?
C50 C49 C91 C86 84.9(5) . . . . ?
C48 C49 C91 C86 -90.8(5) . . . . ?
C48 O5 C92 C93 -7.2(9) . . . . ?
Mg2 O5 C92 C93 -171.7(8) . . . . ?
C48 O5 C92 C93X -70.3(9) . . . . ?
Mg2 O5 C92 C93X 125.2(8) . . . . ?
O5 C92 C93X C94X -170.4(14) . . . . ?
O5 C92 C93 C94 -76.0(11) . . . . ?
